data_7717034
loop_
_publ_author_name
'Yadav, Jitendra Kumar'
'Singh, Baghendra'
'Mishra, Anjali'
'Pal, Sarvesh Kumar'
'Singh, Nanhai'
'Lama, Prem'
'Indra, Arindam'
'Kumar, Kamlesh'

_publ_section_title
;
 Axial ligand-induced high electrocatalytic hydrogen evolution activity of
 molecular cobaloximes in homo- and heterogeneous medium.
;
_journal_issue 40
_journal_name_full 'Dalton transactions (Cambridge, England : 2003)'
_journal_page_first 16747
_journal_page_last 16758
_journal_paper_doi 10.1039/d4dt00650j
_journal_volume 53
_journal_year 2024
_chemical_formula_moiety '2(C51 H43 Cl Co N7 O6), 6(C3 H7 N O), 2(H2 O)'
_chemical_formula_sum 'C120 H132 Cl2 Co2 N20 O20'
_chemical_formula_weight 2363.21
_space_group_crystal_system triclinic
_space_group_IT_number 2
_space_group_name_Hall '-P 1'
_space_group_name_H-M_alt 'P -1'
_atom_sites_solution_hydrogens mixed
_atom_sites_solution_primary direct
_atom_sites_solution_secondary difmap
_audit_creation_date 2023-04-08
_audit_creation_method
;
Olex2 1.2
(compiled 2013.12.10 svn.r2850 for OlexSys, GUI svn.r4736)
;
_audit_update_record
;
2023-05-16 deposited with the CCDC.	2024-09-12 downloaded from the CCDC.
;
_cell_angle_alpha 70.333(2)
_cell_angle_beta 65.6550(10)
_cell_angle_gamma 64.1590(10)
_cell_formula_units_Z 2
_cell_length_a 18.6907(8)
_cell_length_b 19.1638(10)
_cell_length_c 20.6132(9)
_cell_measurement_reflns_used 9930
_cell_measurement_temperature 100(2)
_cell_measurement_theta_max 26.06
_cell_measurement_theta_min 2.18
_cell_volume 5942.3(5)
_computing_cell_refinement 'Bruker SAINT'
_computing_data_collection 'Bruker APEX3'
_computing_data_reduction 'Bruker SAINT'
_computing_molecular_graphics 'Olex2 (Dolomanov et al., 2009)'
_computing_publication_material 'Olex2 (Dolomanov et al., 2009)'
_computing_structure_refinement 'ShelXL (Sheldrick, 2008)'
_computing_structure_solution 'ShelXS-2013 (Sheldrick, 2008)'
_diffrn_ambient_temperature 100(2)
_diffrn_measured_fraction_theta_full 0.999
_diffrn_measured_fraction_theta_max 0.999
_diffrn_measurement_device_type 'Bruker APEX-III photon detector'
_diffrn_measurement_method '\f and \w scans'
_diffrn_radiation_type MoK\a
_diffrn_radiation_wavelength 0.71073
_diffrn_reflns_av_R_equivalents 0.0359
_diffrn_reflns_av_unetI/netI 0.0357
_diffrn_reflns_Laue_measured_fraction_full 0.999
_diffrn_reflns_Laue_measured_fraction_max 0.999
_diffrn_reflns_limit_h_max 22
_diffrn_reflns_limit_h_min -22
_diffrn_reflns_limit_k_max 22
_diffrn_reflns_limit_k_min -22
_diffrn_reflns_limit_l_max 24
_diffrn_reflns_limit_l_min -21
_diffrn_reflns_number 78554
_diffrn_reflns_point_group_measured_fraction_full 0.999
_diffrn_reflns_point_group_measured_fraction_max 0.999
_diffrn_reflns_theta_full 24.999
_diffrn_reflns_theta_max 24.999
_diffrn_reflns_theta_min 1.931
_exptl_absorpt_coefficient_mu 0.400
_exptl_absorpt_correction_type multi-scan
_exptl_absorpt_process_details SADABS
_exptl_crystal_colour brown
_exptl_crystal_density_diffrn 1.321
_exptl_crystal_description block
_exptl_crystal_F_000 2480
_exptl_crystal_size_max 0.31
_exptl_crystal_size_mid 0.24
_exptl_crystal_size_min 0.22
_exptl_transmission_factor_max 0.7453
_exptl_transmission_factor_min 0.6584
_refine_diff_density_max 0.813
_refine_diff_density_min -0.524
_refine_diff_density_rms 0.072
_refine_ls_extinction_method none
_refine_ls_goodness_of_fit_ref 1.038
_refine_ls_hydrogen_treatment mixed
_refine_ls_matrix_type full
_refine_ls_number_parameters 1576
_refine_ls_number_reflns 20917
_refine_ls_number_restraints 4
_refine_ls_restrained_S_all 1.038
_refine_ls_R_factor_all 0.0770
_refine_ls_R_factor_gt 0.0564
_refine_ls_shift/su_max 0.001
_refine_ls_shift/su_mean 0.000
_refine_ls_structure_factor_coef Fsqd
_refine_ls_weighting_details 'w=1/[\s^2^(Fo^2^)+(0.0797P)^2^+8.6714P] where P=(Fo^2^+2Fc^2^)/3'
_refine_ls_weighting_scheme calc
_refine_ls_wR_factor_gt 0.1534
_refine_ls_wR_factor_ref 0.1701
_reflns_Friedel_coverage 0.000
_reflns_number_gt 15092
_reflns_number_total 20917
_reflns_threshold_expression 'I > 2\s(I)'
_cod_data_source_file d4dt00650j2.cif
_cod_data_source_block JK_342_sq
_cod_depositor_comments 'Adding full bibliography for 7717032--7717034.cif.'
_cod_original_cell_volume 5942.4(5)
_cod_database_code 7717034
_shelx_space_group_comment
;
The symmetry employed for this shelxl refinement is uniquely defined
by the following loop, which should always be used as a source of
symmetry information in preference to the above space-group names.
They are only intended as comments.
;
_shelx_estimated_absorpt_t_max 0.917
_shelx_estimated_absorpt_t_min 0.886
_olex2_refinement_description
;
1. Others
 Fixed Uiso: H1A(0.026) H2(0.035) H3(0.035) H4A(0.034) H5(0.027) H10(0.027)
 H11(0.038) H12(0.042) H13(0.04) H14(0.028) H15(0.03) H16(0.04) H17(0.043)
 H18(0.036) H19(0.026) H24(0.026) H25(0.031) H26(0.033) H27(0.033) H28(0.024)
 H29(0.024) H30(0.03) H32(0.027) H33(0.022) H52(0.032) H53(0.041) H54(0.045)
 H55(0.039) H56(0.028) H61(0.026) H62(0.033) H63(0.033) H64(0.033) H65(0.024)
 H66(0.026) H67(0.034) H68(0.035) H69(0.033) H70(0.026) H75(0.031) H76(0.042)
 H77(0.047) H78(0.044) H79(0.03) H80(0.023) H81(0.029) H83(0.026) H84(0.022)
 H85A(0.045) H85B(0.045) H88(0.052) H89(0.046) H90(0.042) H93(0.046) H94(0.048)
 H98A(0.059) H98B(0.059) H99A(0.078) H99B(0.078) H10A(0.082) H10B(0.082)
 H10C(0.075) H10D(0.075) H10E(0.06) H10F(0.06) H103(0.038) H10G(0.072)
 H10H(0.072) H10I(0.072) H10J(0.062) H10K(0.062) H10L(0.062) H106(0.044)
 H10M(0.074) H10N(0.074) H10O(0.074) H10P(0.067) H10Q(0.067) H10R(0.067)
 H109(0.045) H11A(0.099) H11B(0.099) H11C(0.099) H11D(0.07) H11E(0.07)
 H11F(0.07) H112(0.057) H11G(0.082) H11H(0.082) H11I(0.082) H11J(0.089)
 H11K(0.089) H11L(0.089) H115(0.103) H11M(0.12) H11N(0.12) H11O(0.12)
 H11P(0.105) H11Q(0.105) H11R(0.105) H118(0.089) H11S(0.117) H11T(0.117)
 H11U(0.117) H12A(0.119) H12B(0.119) H12C(0.119) H34A(0.025) H34B(0.025)
 H37A(0.034) H38A(0.036) H39A(0.028) H42A(0.032) H43A(0.034) H47A(0.045)
 H47B(0.045) H48A(0.059) H48B(0.059) H49A(0.061) H49B(0.061) H50A(0.063)
 H50B(0.063) H51A(0.049) H51B(0.049) H34C(0.035) H34D(0.035) H37B(0.021)
 H38B(0.05) H39B(0.033) H42B(0.043) H43B(0.028) C47B(0.06) H47C(0.072)
 H47D(0.072) C48B(0.06) H48C(0.072) H48D(0.072) C49B(0.06) H49C(0.072)
 H49D(0.072) C50B(0.06) H50C(0.072) H50D(0.072) C51B(0.06) H51C(0.072)
 H51D(0.072)
 Fixed X: H1A(0.569407) H2(0.663332) H3(0.777946) H4A(0.801198) H5(0.708703)
 H10(0.521338) H11(0.544977) H12(0.593534) H13(0.619945) H14(0.594558)
 H15(0.519906) H16(0.499015) H17(0.364604) H18(0.24915) H19(0.268127)
 H24(0.383943) H25(0.284534) H26(0.153858) H27(0.122905) H28(0.222985)
 H29(0.406814) H30(0.290858) H32(0.200614) H33(0.318146) H52(-0.021928) H53(-
 0.002318) H54(0.130615) H55(0.246831) H56(0.229329) H61(0.123842)
 H62(0.227985) H63(0.357486) H64(0.381856) H65(0.276932) H66(-0.071833) H67(-
 0.162849) H68(-0.273097) H69(-0.29404) H70(-0.205707) H75(-0.02054) H76(-
 0.040237) H77(-0.085454) H78(-0.110737) H79(-0.090194) H80(0.088575)
 H81(0.19883) H83(0.294194) H84(0.181311) H85A(0.312491) H85B(0.374352)
 H88(0.30221) H89(0.372463) H90(0.484282) H93(0.633103) H94(0.565917)
 H98A(0.487128) H98B(0.547838) H99A(0.547864) H99B(0.576956) H10A(0.694772)
 H10B(0.674576) H10C(0.779454) H10D(0.724216) H10E(0.682483) H10F(0.715548)
 H103(0.368377) H10G(0.338242) H10H(0.416618) H10I(0.42921) H10J(0.503001)
 H10K(0.534712) H10L(0.522178) H106(0.131957) H10M(0.151479) H10N(0.062856)
 H10O(0.067973) H10P(-0.001733) H10Q(-0.021643) H10R(-0.040761) H109(0.154681)
 H11A(0.136101) H11B(0.049256) H11C(0.058694) H11D(-0.047384) H11E(-0.052464)
 H11F(-0.076435) H112(0.342093) H11G(0.546606) H11H(0.575043) H11I(0.545692)
 H11J(0.363237) H11K(0.436505) H11L(0.453036) H115(0.304893) H11M(0.17809)
 H11N(0.256554) H11O(0.269433) H11P(0.235363) H11Q(0.265595) H11R(0.170878)
 H118(0.172647) H11S(0.222393) H11T(0.257049) H11U(0.31941) H12A(0.266295)
 H12B(0.342923) H12C(0.262506) H8O(0.09602) H34A(0.105072) H34B(0.155589)
 H37A(0.218005) H38A(0.181811) H39A(0.088866) H42A(-0.071261) H43A(-0.047794)
 H47A(0.076683) H47B(0.120855) H48A(0.05662) H48B(0.110934) H49A(-0.008349)
 H49B(-0.025757) H50A(-0.105899) H50B(-0.140939) H51A(-0.127292) H51B(-0.07153)
 H34C(0.135208) H34D(0.20731) H37B(0.190413) H38B(0.139136) H39B(0.020539)
 H42B(-0.109816) H43B(-0.04578) H47C(0.020242) H47D(-0.037888) H48C(-0.047597)
 H48D(-0.067158) H49C(-0.194145) H49D(-0.179671) H50C(-0.234267) H50D(-
 0.279428) H51C(-0.212814) H51D(-0.177677) H1O(0.53791) H9O(-0.034471)
 H2WA(0.332569) H1WA(0.16203) H2WB(0.30704) H1WB(0.18225)
 Fixed Y: H1A(0.916462) H2(0.932715) H3(0.825217) H4A(0.700603) H5(0.683703)
 H10(0.736517) H11(0.63857) H12(0.505982) H13(0.46951) H14(0.566461)
 H15(0.920272) H16(0.999896) H17(1.069261) H18(1.061155) H19(0.981189)
 H24(0.807277) H25(0.797706) H26(0.800426) H27(0.809884) H28(0.816221)
 H29(0.968263) H30(1.048254) H32(0.868427) H33(0.793395) H52(0.601058)
 H53(0.526475) H54(0.446667) H55(0.440437) H56(0.516861) H61(0.695456)
 H62(0.703898) H63(0.698272) H64(0.690536) H65(0.687295) H66(0.579362)
 H67(0.558684) H68(0.66511) H69(0.792769) H70(0.814201) H75(0.757795)
 H76(0.851673) H77(0.985448) H78(1.026502) H79(0.933936) H80(0.537266)
 H81(0.45998) H83(0.636356) H84(0.709375) H85A(0.456099) H85B(0.454107)
 H88(0.615144) H89(0.673957) H90(0.703031) H93(0.665246) H94(0.598475)
 H98A(0.806324) H98B(0.833031) H99A(0.887866) H99B(0.801255) H10A(0.837049)
 H10B(0.859071) H10C(0.733901) H10D(0.70257) H10E(0.744044) H10F(0.655361)
 H103(0.563108) H10G(0.395591) H10H(0.375491) H10I(0.341023) H10J(0.504137)
 H10K(0.411889) H10L(0.440304) H106(0.937428) H10M(1.112151) H10N(1.160775)
 H10O(1.134691) H10P(0.990181) H10Q(1.052305) H10R(1.082864) H109(0.65211)
 H11A(0.553508) H11B(0.588851) H11C(0.527145) H11D(0.696637) H11E(0.613629)
 H11F(0.686391) H112(0.833916) H11G(0.778173) H11H(0.805567) H11I(0.866655)
 H11J(0.929144) H11K(0.95788) H11L(0.898725) H115(0.555457) H11M(0.485186)
 H11N(0.404533) H11O(0.484474) H11P(0.451772) H11Q(0.376725) H11R(0.436365)
 H118(0.278016) H11S(0.153004) H11T(0.084366) H11U(0.121914) H12A(0.211274)
 H12B(0.145961) H12C(0.125359) H8O(0.809669) H34A(1.035089) H34B(1.068909)
 H37A(0.954832) H38A(0.888293) H39A(0.823203) H42A(0.790541) H43A(0.87297)
 H47A(0.650088) H47B(0.704632) H48A(0.693296) H48B(0.607183) H49A(0.586567)
 H49B(0.614466) H50A(0.742225) H50B(0.683526) H51A(0.784686) H51B(0.698612)
 H34C(1.06599) H34D(1.028183) H37B(0.899428) H38B(0.816809) H39B(0.788365)
 H42B(0.81519) H43B(0.888147) H47C(0.69051) H47D(0.660514) H48C(0.613007)
 H48D(0.698718) H49C(0.67941) H49D(0.645991) H50C(0.806773) H50D(0.766005)
 H51C(0.841747) H51D(0.751307) H1O(0.92215) H9O(0.58531) H2WA(0.70224)
 H1WA(0.7655) H2WB(0.739509) H1WB(0.77164)
 Fixed Z: H1A(-0.082507) H2(-0.198763) H3(-0.241334) H4A(-0.165722) H5(-
 0.04865) H10(-0.076756) H11(-0.134593) H12(-0.082488) H13(0.028034)
 H14(0.087057) H15(0.290323) H16(0.365292) H17(0.429943) H18(0.418972)
 H19(0.345829) H24(0.428367) H25(0.542485) H26(0.554727) H27(0.45257)
 H28(0.338118) H29(0.076725) H30(0.039226) H32(0.128525) H33(0.164458)
 H52(0.1962) H53(0.117114) H54(0.060718) H55(0.082258) H56(0.158813)
 H61(0.069179) H62(-0.043211) H63(-0.049154) H64(0.055634) H65(0.167017)
 H66(0.577672) H67(0.694645) H68(0.743768) H69(0.674425) H70(0.556595)
 H75(0.579397) H76(0.639725) H77(0.589968) H78(0.478825) H79(0.417232)
 H80(0.425914) H81(0.471936) H83(0.377805) H84(0.33491) H85A(0.50581)
 H85B(0.424501) H88(0.647484) H89(0.672203) H90(0.584439) H93(0.345689)
 H94(0.324571) H98A(0.494846) H98B(0.417102) H99A(0.505761) H99B(0.553373)
 H10A(0.487791) H10B(0.413466) H10C(0.418501) H10D(0.497284) H10E(0.366418)
 H10F(0.409357) H103(0.200933) H10G(0.316808) H10H(0.341913) H10I(0.2757)
 H10J(0.191425) H10K(0.191565) H10L(0.261385) H106(0.297656) H10M(0.185567)
 H10N(0.235325) H10O(0.167042) H10P(0.308562) H10Q(0.238098) H10R(0.30886)
 H109(0.643625) H11A(0.624419) H11B(0.607605) H11C(0.681178) H11D(0.756058)
 H11E(0.761178) H11F(0.697861) H112(0.85574) H11G(0.750956) H11H(0.798913)
 H11I(0.731799) H11J(0.876898) H11K(0.814515) H11L(0.887251) H115(0.763532)
 H11M(0.774164) H11N(0.773328) H11O(0.721125) H11P(0.932293) H11Q(0.897316)
 H11R(0.911118) H118(0.751258) H11S(0.741297) H11T(0.802627) H11U(0.734105)
 H12A(0.885622) H12B(0.841947) H12C(0.89987) H8O(0.272249) H34A(0.110644)
 H34B(0.030423) H37A(-0.169739) H38A(-0.222192) H39A(-0.151284) H42A(0.095283)
 H43A(0.140728) H47A(-0.014652) H47B(-0.083193) H48A(-0.155249) H48B(-0.122208)
 H49A(-0.032864) H49B(-0.109184) H50A(-0.088276) H50B(-0.017873) H51A(0.014008)
 H51B(0.045834) H34C(0.049673) H34D(-0.017681) H37B(-0.152199) H38B(-0.169894)
 H39B(-0.079152) H42B(0.166047) H43B(0.183669) H47C(-0.004018) H47D(0.074248)
 H48C(-0.010411) H48D(-0.060918) H49C(-0.004962) H49D(0.072415) H50C(0.003922)
 H50D(0.083302) H51C(0.088902) H51D(0.126011) H1O(0.08509) H9O(0.406219)
 H2WA(0.815941) H1WA(0.700589) H2WB(0.75805) H1WB(0.74816)
;
_shelx_shelxl_version_number 2019/2

loop_
_space_group_symop_operation_xyz
'x, y, z'
'-x, -y, -z'

loop_
_atom_site_label
_atom_site_type_symbol
_atom_site_fract_x
_atom_site_fract_y
_atom_site_fract_z
_atom_site_U_iso_or_equiv
_atom_site_adp_type
_atom_site_occupancy
_atom_site_site_symmetry_order
_atom_site_calc_flag
_atom_site_refinement_flags_posn
_atom_site_refinement_flags_adp
_atom_site_refinement_flags_occupancy
_atom_site_disorder_assembly
_atom_site_disorder_group
Co1 Co 0.47085(2) 0.80608(2) 0.15797(2) 0.01250(10) Uani 1 1 d . . . . .
Co2 Co 0.02762(2) 0.69725(2) 0.34188(2) 0.01313(11) Uani 1 1 d . . . . .
Cl1 Cl 0.58187(4) 0.72921(4) 0.19540(4) 0.02218(17) Uani 1 1 d . . . . .
Cl2 Cl -0.08281(4) 0.77444(4) 0.30351(4) 0.02612(18) Uani 1 1 d . . . . .
O1 O 0.56848(12) 0.89462(11) 0.04809(11) 0.0192(4) Uani 1 1 d . . . . .
O2 O 0.45247(12) 0.66844(11) 0.15539(11) 0.0180(4) Uani 1 1 d . . . . .
O3 O 0.49579(12) 0.93988(11) 0.16474(11) 0.0182(4) Uani 1 1 d . . . . .
O4 O 0.37484(13) 0.71537(11) 0.27185(11) 0.0192(4) Uani 1 1 d . . . . .
O7 O 0.00257(12) 0.56495(11) 0.33072(11) 0.0201(4) Uani 1 1 d . . . . .
O8 O 0.12598(12) 0.78740(11) 0.23065(11) 0.0181(4) Uani 1 1 d . . . . .
O9 O -0.07014(12) 0.60793(11) 0.44892(11) 0.0199(4) Uani 1 1 d . . . . .
O10 O 0.04630(12) 0.83311(11) 0.34744(11) 0.0187(4) Uani 1 1 d . . . . .
O11 O 0.27673(16) 0.54532(17) 0.58028(15) 0.0493(7) Uani 1 1 d . . . . .
O12 O 0.46438(16) 0.52706(15) 0.35577(14) 0.0427(6) Uani 1 1 d . . . . .
O13 O 0.27871(15) 0.52714(15) 0.25293(13) 0.0374(6) Uani 1 1 d . . . . .
O14 O 0.21700(16) 0.98010(17) 0.25055(14) 0.0455(7) Uani 1 1 d . . . . .
O15 O 0.07855(17) 0.72631(17) 0.70198(16) 0.0497(7) Uani 1 1 d . . . . .
O16 O 0.41608(19) 0.75940(19) 0.7967(2) 0.0654(9) Uani 1 1 d . . . . .
O17 O 0.2949(3) 0.5527(3) 0.8593(2) 0.1022(14) Uani 1 1 d . . . . .
O18 O 0.1700(3) 0.3212(2) 0.8209(3) 0.0954(13) Uani 1 1 d . . . A -1
N1 N 0.54309(14) 0.83343(13) 0.06503(13) 0.0152(5) Uani 1 1 d . . . . .
N2 N 0.48834(14) 0.72293(13) 0.11752(12) 0.0148(5) Uani 1 1 d . . . . .
N3 N 0.45665(14) 0.88654(13) 0.20111(13) 0.0152(5) Uani 1 1 d . . . . .
N4 N 0.39895(14) 0.77900(13) 0.25199(13) 0.0154(5) Uani 1 1 d . . . . .
N5 N 0.37336(14) 0.87321(13) 0.12446(12) 0.0147(5) Uani 1 1 d . . . . .
N6 N 0.12449(15) 0.97724(14) 0.03435(14) 0.0226(6) Uani 1 1 d . . . . .
N8 N 0.04279(14) 0.61783(13) 0.29673(13) 0.0163(5) Uani 1 1 d . . . . .
N9 N 0.10070(14) 0.72511(13) 0.24829(13) 0.0147(5) Uani 1 1 d . . . . .
N10 N -0.04490(14) 0.66861(13) 0.43390(13) 0.0161(5) Uani 1 1 d . . . . .
N11 N 0.00995(14) 0.77893(13) 0.38405(13) 0.0150(5) Uani 1 1 d . . . . .
N12 N 0.12390(14) 0.63072(13) 0.37700(12) 0.0147(5) Uani 1 1 d . . . . .
N13 N 0.37171(16) 0.53438(15) 0.46867(15) 0.0251(6) Uani 1 1 d . . . . .
N14 N 0.5961(2) 0.71811(18) 0.46179(19) 0.0424(8) Uani 1 1 d . . . . .
N15 N 0.41436(17) 0.45535(16) 0.25039(15) 0.0285(6) Uani 1 1 d . . . . .
N16 N 0.08128(18) 1.04595(16) 0.25200(15) 0.0308(6) Uani 1 1 d . . . . .
N17 N 0.04733(18) 0.63519(18) 0.68169(17) 0.0383(7) Uani 1 1 d . . . . .
N18 N 0.45085(18) 0.84679(18) 0.81888(17) 0.0403(8) Uani 1 1 d . . . . .
N19 N 0.2527(2) 0.4787(2) 0.8257(2) 0.0612(10) Uani 1 1 d . . . . .
N20 N 0.2446(2) 0.1932(2) 0.8082(2) 0.0640(11) Uani 1 1 d . . . A -1
C1 C 0.61645(19) 0.87244(17) -0.09920(16) 0.0216(6) Uani 1 1 d . . . . .
H1A H 0.569407 0.916462 -0.082507 0.026 Uiso 1 1 calc R U . . .
C2 C 0.6722(2) 0.88193(19) -0.16833(17) 0.0292(7) Uani 1 1 d . . . . .
H2 H 0.663332 0.932715 -0.198763 0.035 Uiso 1 1 calc R U . . .
C3 C 0.7405(2) 0.8183(2) -0.19355(18) 0.0291(7) Uani 1 1 d . . . . .
H3 H 0.777946 0.825217 -0.241334 0.035 Uiso 1 1 calc R U . . .
C4 C 0.7541(2) 0.7444(2) -0.14874(18) 0.0287(7) Uani 1 1 d . . . . .
H4A H 0.801198 0.700603 -0.165722 0.034 Uiso 1 1 calc R U . . .
C5 C 0.69899(18) 0.73437(18) -0.07927(17) 0.0223(7) Uani 1 1 d . . . . .
H5 H 0.708703 0.683703 -0.048650 0.027 Uiso 1 1 calc R U . . .
C6 C 0.62950(17) 0.79816(16) -0.05411(16) 0.0166(6) Uani 1 1 d . . . . .
C7 C 0.56999(17) 0.78741(16) 0.01932(15) 0.0154(6) Uani 1 1 d . . . . .
C8 C 0.53681(17) 0.72194(16) 0.05043(15) 0.0158(6) Uani 1 1 d . . . . .
C9 C 0.55525(17) 0.66086(16) 0.01131(16) 0.0174(6) Uani 1 1 d . . . . .
C10 C 0.54085(18) 0.68234(18) -0.05508(16) 0.0223(7) Uani 1 1 d . . . . .
H10 H 0.521338 0.736517 -0.076756 0.027 Uiso 1 1 calc R U . . .
C11 C 0.5552(2) 0.6240(2) -0.08953(19) 0.0321(8) Uani 1 1 d . . . . .
H11 H 0.544977 0.638570 -0.134593 0.038 Uiso 1 1 calc R U . . .
C12 C 0.5841(2) 0.5454(2) -0.05877(19) 0.0347(9) Uani 1 1 d . . . . .
H12 H 0.593534 0.505982 -0.082488 0.042 Uiso 1 1 calc R U . . .
C13 C 0.5994(2) 0.52377(19) 0.00701(19) 0.0335(8) Uani 1 1 d . . . . .
H13 H 0.619945 0.469510 0.028034 0.040 Uiso 1 1 calc R U . . .
C14 C 0.58456(19) 0.58141(17) 0.04185(17) 0.0232(7) Uani 1 1 d . . . . .
H14 H 0.594558 0.566461 0.087057 0.028 Uiso 1 1 calc R U . . .
C15 C 0.4647(2) 0.94829(18) 0.31695(17) 0.0248(7) Uani 1 1 d . . . . .
H15 H 0.519906 0.920272 0.290323 0.030 Uiso 1 1 calc R U . . .
C16 C 0.4522(2) 0.9958(2) 0.3612(2) 0.0337(8) Uani 1 1 d . . . . .
H16 H 0.499015 0.999896 0.365292 0.040 Uiso 1 1 calc R U . . .
C17 C 0.3727(2) 1.0371(2) 0.39933(19) 0.0362(8) Uani 1 1 d . . . . .
H17 H 0.364604 1.069261 0.429943 0.043 Uiso 1 1 calc R U . . .
C18 C 0.3042(2) 1.03189(19) 0.39311(18) 0.0302(8) Uani 1 1 d . . . . .
H18 H 0.249150 1.061155 0.418972 0.036 Uiso 1 1 calc R U . . .
C19 C 0.31537(19) 0.98457(17) 0.34973(16) 0.0213(6) Uani 1 1 d . . . . .
H19 H 0.268127 0.981189 0.345829 0.026 Uiso 1 1 calc R U . . .
C20 C 0.39575(18) 0.94163(16) 0.31152(15) 0.0174(6) Uani 1 1 d . . . . .
C21 C 0.40914(17) 0.88714(16) 0.26798(15) 0.0147(6) Uani 1 1 d . . . . .
C22 C 0.37295(17) 0.82378(16) 0.29802(15) 0.0153(6) Uani 1 1 d . . . . .
C23 C 0.31306(17) 0.81370(15) 0.37149(15) 0.0159(6) Uani 1 1 d . . . . .
C24 C 0.33103(19) 0.80766(17) 0.43307(16) 0.0218(6) Uani 1 1 d . . . . .
H24 H 0.383943 0.807277 0.428367 0.026 Uiso 1 1 calc R U . . .
C25 C 0.2719(2) 0.80226(17) 0.50076(17) 0.0256(7) Uani 1 1 d . . . . .
H25 H 0.284534 0.797706 0.542485 0.031 Uiso 1 1 calc R U . . .
C26 C 0.1945(2) 0.80345(18) 0.50812(17) 0.0278(7) Uani 1 1 d . . . . .
H26 H 0.153858 0.800426 0.554727 0.033 Uiso 1 1 calc R U . . .
C27 C 0.1761(2) 0.80904(18) 0.44747(18) 0.0278(7) Uani 1 1 d . . . . .
H27 H 0.122905 0.809884 0.452570 0.033 Uiso 1 1 calc R U . . .
C28 C 0.23535(18) 0.81341(17) 0.37944(17) 0.0204(6) Uani 1 1 d . . . . .
H28 H 0.222985 0.816221 0.338118 0.024 Uiso 1 1 calc R U . . .
C29 C 0.36411(18) 0.94798(16) 0.08761(16) 0.0197(6) Uani 1 1 d . . . . .
H29 H 0.406814 0.968263 0.076725 0.024 Uiso 1 1 calc R U . . .
C30 C 0.29508(19) 0.99595(17) 0.06522(18) 0.0250(7) Uani 1 1 d . . . . .
H30 H 0.290858 1.048254 0.039226 0.030 Uiso 1 1 calc R U . . .
C31 C 0.2314(2) 0.96781(17) 0.08066(18) 0.0253(7) Uani 1 1 d . . . . .
C32 C 0.24189(19) 0.89048(17) 0.11771(17) 0.0227(7) Uani 1 1 d . . . . .
H32 H 0.200614 0.868427 0.128525 0.027 Uiso 1 1 calc R U . . .
C33 C 0.31238(17) 0.84600(16) 0.13865(16) 0.0186(6) Uani 1 1 d . . . . .
H33 H 0.318146 0.793395 0.164458 0.022 Uiso 1 1 calc R U . . .
C46 C 0.06108(18) 0.94735(17) 0.08320(18) 0.0228(7) Uani 1 1 d . . . . .
C52 C 0.0328(2) 0.56897(19) 0.17274(18) 0.0264(7) Uani 1 1 d . . . . .
H52 H -0.021928 0.601058 0.196200 0.032 Uiso 1 1 calc R U . . .
C53 C 0.0446(2) 0.5243(2) 0.12604(19) 0.0346(8) Uani 1 1 d . . . . .
H53 H -0.002318 0.526475 0.117114 0.041 Uiso 1 1 calc R U . . .
C54 C 0.1234(2) 0.4771(2) 0.09252(19) 0.0373(9) Uani 1 1 d . . . . .
H54 H 0.130615 0.446667 0.060718 0.045 Uiso 1 1 calc R U . . .
C55 C 0.1924(2) 0.4736(2) 0.10505(19) 0.0325(8) Uani 1 1 d . . . . .
H55 H 0.246831 0.440437 0.082258 0.039 Uiso 1 1 calc R U . . .
C56 C 0.18203(19) 0.51856(17) 0.15075(17) 0.0233(7) Uani 1 1 d . . . . .
H56 H 0.229329 0.516861 0.158813 0.028 Uiso 1 1 calc R U . . .
C57 C 0.10208(18) 0.56627(16) 0.18489(16) 0.0179(6) Uani 1 1 d . . . . .
C58 C 0.09027(17) 0.61814(16) 0.22992(16) 0.0157(6) Uani 1 1 d . . . . .
C59 C 0.12765(17) 0.68057(16) 0.20192(15) 0.0150(6) Uani 1 1 d . . . . .
C60 C 0.19041(17) 0.68957(15) 0.12952(15) 0.0159(6) Uani 1 1 d . . . . .
C61 C 0.17606(19) 0.69484(17) 0.06656(16) 0.0213(6) Uani 1 1 d . . . . .
H61 H 0.123842 0.695456 0.069179 0.026 Uiso 1 1 calc R U . . .
C62 C 0.2382(2) 0.69921(18) -0.00017(17) 0.0275(7) Uani 1 1 d . . . . .
H62 H 0.227985 0.703898 -0.043211 0.033 Uiso 1 1 calc R U . . .
C63 C 0.3146(2) 0.69672(18) -0.00374(17) 0.0274(7) Uani 1 1 d . . . . .
H63 H 0.357486 0.698272 -0.049154 0.033 Uiso 1 1 calc R U . . .
C64 C 0.3292(2) 0.69197(19) 0.05843(18) 0.0275(7) Uani 1 1 d . . . . .
H64 H 0.381856 0.690536 0.055634 0.033 Uiso 1 1 calc R U . . .
C65 C 0.26720(18) 0.68931(17) 0.12457(16) 0.0203(6) Uani 1 1 d . . . . .
H65 H 0.276932 0.687295 0.167017 0.024 Uiso 1 1 calc R U . . .
C66 C -0.11704(19) 0.62297(17) 0.59703(16) 0.0217(6) Uani 1 1 d . . . . .
H66 H -0.071833 0.579362 0.577672 0.026 Uiso 1 1 calc R U . . .
C67 C -0.1710(2) 0.61071(19) 0.66669(17) 0.0279(7) Uani 1 1 d . . . . .
H67 H -0.162849 0.558684 0.694645 0.034 Uiso 1 1 calc R U . . .
C68 C -0.2366(2) 0.6737(2) 0.69577(18) 0.0294(7) Uani 1 1 d . . . . .
H68 H -0.273097 0.665110 0.743768 0.035 Uiso 1 1 calc R U . . .
C69 C -0.2490(2) 0.74939(19) 0.65455(17) 0.0276(7) Uani 1 1 d . . . . .
H69 H -0.294040 0.792769 0.674425 0.033 Uiso 1 1 calc R U . . .
C70 C -0.19612(18) 0.76217(18) 0.58467(17) 0.0220(7) Uani 1 1 d . . . . .
H70 H -0.205707 0.814201 0.556595 0.026 Uiso 1 1 calc R U . . .
C71 C -0.12876(17) 0.69930(17) 0.55496(16) 0.0179(6) Uani 1 1 d . . . . .
C72 C -0.07090(17) 0.71262(16) 0.48119(16) 0.0161(6) Uani 1 1 d . . . . .
C73 C -0.03744(17) 0.77791(16) 0.45139(16) 0.0161(6) Uani 1 1 d . . . . .
C74 C -0.05337(17) 0.83641(17) 0.49231(16) 0.0182(6) Uani 1 1 d . . . . .
C75 C -0.03870(19) 0.81240(19) 0.55858(17) 0.0254(7) Uani 1 1 d . . . . .
H75 H -0.020540 0.757795 0.579397 0.031 Uiso 1 1 calc R U . . .
C76 C -0.0506(2) 0.8684(2) 0.59452(19) 0.0353(8) Uani 1 1 d . . . . .
H76 H -0.040237 0.851673 0.639725 0.042 Uiso 1 1 calc R U . . .
C77 C -0.0773(2) 0.9475(2) 0.5651(2) 0.0388(9) Uani 1 1 d . . . . .
H77 H -0.085454 0.985448 0.589968 0.047 Uiso 1 1 calc R U . . .
C78 C -0.0922(2) 0.9718(2) 0.4991(2) 0.0365(9) Uani 1 1 d . . . . .
H78 H -0.110737 1.026502 0.478825 0.044 Uiso 1 1 calc R U . . .
C79 C -0.08017(19) 0.91685(18) 0.46262(18) 0.0250(7) Uani 1 1 d . . . . .
H79 H -0.090194 0.933936 0.417232 0.030 Uiso 1 1 calc R U . . .
C80 C 0.13067(18) 0.55774(16) 0.41650(16) 0.0189(6) Uani 1 1 d . . . . .
H80 H 0.088575 0.537266 0.425914 0.023 Uiso 1 1 calc R U . . .
C81 C 0.19631(19) 0.51131(17) 0.44395(18) 0.0243(7) Uani 1 1 d . . . . .
H81 H 0.198830 0.459980 0.471936 0.029 Uiso 1 1 calc R U . . .
C82 C 0.25910(19) 0.54005(17) 0.43045(18) 0.0232(7) Uani 1 1 d . . . . .
C83 C 0.25241(18) 0.61487(17) 0.38880(17) 0.0220(7) Uani 1 1 d . . . . .
H83 H 0.294194 0.636356 0.377805 0.026 Uiso 1 1 calc R U . . .
C84 C 0.18496(17) 0.65804(17) 0.36335(16) 0.0186(6) Uani 1 1 d . . . . .
H84 H 0.181311 0.709375 0.334910 0.022 Uiso 1 1 calc R U . . .
C85 C 0.3320(2) 0.48960(19) 0.4587(2) 0.0376(9) Uani 1 1 d . . . . .
H85A H 0.312491 0.456099 0.505810 0.045 Uiso 1 1 calc R U . . .
H85B H 0.374352 0.454107 0.424501 0.045 Uiso 1 1 calc R U . . .
C86 C 0.3387(2) 0.5594(2) 0.53448(19) 0.0314(8) Uani 1 1 d . . . . .
C87 C 0.3816(2) 0.60142(19) 0.54536(19) 0.0314(8) Uani 1 1 d . . . . .
C88 C 0.3509(2) 0.6244(2) 0.6118(2) 0.0434(10) Uani 1 1 d . . . . .
H88 H 0.302210 0.615144 0.647484 0.052 Uiso 1 1 calc R U . . .
C89 C 0.3914(2) 0.6609(2) 0.6259(2) 0.0386(9) Uani 1 1 d . . . . .
H89 H 0.372463 0.673957 0.672203 0.046 Uiso 1 1 calc R U . . .
C90 C 0.4576(2) 0.6778(2) 0.5737(2) 0.0349(8) Uani 1 1 d . . . . .
H90 H 0.484282 0.703031 0.584439 0.042 Uiso 1 1 calc R U . . .
C91 C 0.4894(2) 0.6599(2) 0.5040(2) 0.0340(8) Uani 1 1 d . . . . .
C92 C 0.5570(2) 0.6780(2) 0.4466(2) 0.0362(8) Uani 1 1 d . . . . .
C93 C 0.5859(2) 0.6543(2) 0.3827(2) 0.0382(9) Uani 1 1 d . . . . .
H93 H 0.633103 0.665246 0.345689 0.046 Uiso 1 1 calc R U . . .
C94 C 0.5462(2) 0.6130(2) 0.3703(2) 0.0401(9) Uani 1 1 d . . . . .
H94 H 0.565917 0.598475 0.324571 0.048 Uiso 1 1 calc R U . . .
C95 C 0.4794(2) 0.59411(18) 0.42446(19) 0.0280(7) Uani 1 1 d . . . . .
C96 C 0.4498(2) 0.61779(18) 0.49089(19) 0.0287(8) Uani 1 1 d . . . . .
C97 C 0.44030(19) 0.54981(18) 0.41171(18) 0.0250(7) Uani 1 1 d . . . . .
C98 C 0.5461(3) 0.8011(2) 0.4664(3) 0.0490(10) Uani 1 1 d . . . . .
H98A H 0.487128 0.806324 0.494846 0.059 Uiso 1 1 calc R U . . .
H98B H 0.547838 0.833031 0.417102 0.059 Uiso 1 1 calc R U . . .
C99 C 0.5813(3) 0.8316(3) 0.5032(3) 0.0647(13) Uani 1 1 d . . . . .
H99A H 0.547864 0.887866 0.505761 0.078 Uiso 1 1 calc R U . . .
H99B H 0.576956 0.801255 0.553373 0.078 Uiso 1 1 calc R U . . .
C100 C 0.6711(3) 0.8228(3) 0.4611(3) 0.0686(14) Uani 1 1 d . . . . .
H10A H 0.694772 0.837049 0.487791 0.082 Uiso 1 1 calc R U . . .
H10B H 0.674576 0.859071 0.413466 0.082 Uiso 1 1 calc R U . . .
C101 C 0.7215(3) 0.7379(3) 0.4499(3) 0.0625(13) Uani 1 1 d . . . . .
H10C H 0.779454 0.733901 0.418501 0.075 Uiso 1 1 calc R U . . .
H10D H 0.724216 0.702570 0.497284 0.075 Uiso 1 1 calc R U . . .
C102 C 0.6825(3) 0.7109(3) 0.4151(2) 0.0501(10) Uani 1 1 d . . . . .
H10E H 0.682483 0.744044 0.366418 0.060 Uiso 1 1 calc R U . . .
H10F H 0.715548 0.655361 0.409357 0.060 Uiso 1 1 calc R U . . .
C103 C 0.3531(2) 0.5192(2) 0.23259(19) 0.0318(8) Uani 1 1 d . . . . .
H103 H 0.368377 0.563108 0.200933 0.038 Uiso 1 1 calc R U . . .
C104 C 0.3983(3) 0.3864(2) 0.3002(2) 0.0481(10) Uani 1 1 d . . . . .
H10G H 0.338242 0.395591 0.316808 0.072 Uiso 1 1 calc R U . . .
H10H H 0.416618 0.375491 0.341913 0.072 Uiso 1 1 calc R U . . .
H10I H 0.429210 0.341023 0.275700 0.072 Uiso 1 1 calc R U . . .
C105 C 0.5006(2) 0.4527(2) 0.2213(2) 0.0410(9) Uani 1 1 d . . . . .
H10J H 0.503001 0.504137 0.191425 0.062 Uiso 1 1 calc R U . . .
H10K H 0.534712 0.411889 0.191565 0.062 Uiso 1 1 calc R U . . .
H10L H 0.522178 0.440304 0.261385 0.062 Uiso 1 1 calc R U . . .
C106 C 0.1443(2) 0.9837(2) 0.26878(19) 0.0364(8) Uani 1 1 d . . . . .
H106 H 0.131957 0.937428 0.297656 0.044 Uiso 1 1 calc R U . . .
C107 C 0.0917(3) 1.1193(2) 0.2063(2) 0.0493(10) Uani 1 1 d . . . . .
H10M H 0.151479 1.112151 0.185567 0.074 Uiso 1 1 calc R U . . .
H10N H 0.062856 1.160775 0.235325 0.074 Uiso 1 1 calc R U . . .
H10O H 0.067973 1.134691 0.167042 0.074 Uiso 1 1 calc R U . . .
C108 C -0.0025(2) 1.0425(2) 0.2791(2) 0.0444(9) Uani 1 1 d . . . . .
H10P H -0.001733 0.990181 0.308562 0.067 Uiso 1 1 calc R U . . .
H10Q H -0.021643 1.052305 0.238098 0.067 Uiso 1 1 calc R U . . .
H10R H -0.040761 1.082864 0.308860 0.067 Uiso 1 1 calc R U . . .
C109 C 0.0984(2) 0.6710(2) 0.6737(2) 0.0377(9) Uani 1 1 d . . . . .
H109 H 0.154681 0.652110 0.643625 0.045 Uiso 1 1 calc R U . . .
C110 C 0.0750(3) 0.5711(3) 0.6459(3) 0.0657(14) Uani 1 1 d . . . . .
H11A H 0.136101 0.553508 0.624419 0.099 Uiso 1 1 calc R U . . .
H11B H 0.049256 0.588851 0.607605 0.099 Uiso 1 1 calc R U . . .
H11C H 0.058694 0.527145 0.681178 0.099 Uiso 1 1 calc R U . . .
C111 C -0.0393(2) 0.6600(3) 0.7280(2) 0.0467(10) Uani 1 1 d . . . . .
H11D H -0.047384 0.696637 0.756058 0.070 Uiso 1 1 calc R U . . .
H11E H -0.052464 0.613629 0.761178 0.070 Uiso 1 1 calc R U . . .
H11F H -0.076435 0.686391 0.697861 0.070 Uiso 1 1 calc R U . . .
C112 C 0.3982(2) 0.8139(2) 0.8258(2) 0.0476(10) Uani 1 1 d . . . . .
H112 H 0.342093 0.833916 0.855740 0.057 Uiso 1 1 calc R U . . .
C113 C 0.5365(2) 0.8223(3) 0.7713(2) 0.0545(12) Uani 1 1 d . . . . .
H11G H 0.546606 0.778173 0.750956 0.082 Uiso 1 1 calc R U . . .
H11H H 0.575043 0.805567 0.798913 0.082 Uiso 1 1 calc R U . . .
H11I H 0.545692 0.866655 0.731799 0.082 Uiso 1 1 calc R U . . .
C114 C 0.4237(3) 0.9135(3) 0.8521(3) 0.0594(12) Uani 1 1 d . . . . .
H11J H 0.363237 0.929144 0.876898 0.089 Uiso 1 1 calc R U . . .
H11K H 0.436505 0.957880 0.814515 0.089 Uiso 1 1 calc R U . . .
H11L H 0.453036 0.898725 0.887251 0.089 Uiso 1 1 calc R U . . .
C115 C 0.2858(4) 0.5311(4) 0.8128(3) 0.0856(19) Uani 1 1 d . . . . .
H115 H 0.304893 0.555457 0.763532 0.103 Uiso 1 1 calc R U . . .
C116 C 0.2380(4) 0.4618(3) 0.7689(3) 0.0799(16) Uani 1 1 d . . . . .
H11M H 0.178090 0.485186 0.774164 0.120 Uiso 1 1 calc R U . . .
H11N H 0.256554 0.404533 0.773328 0.120 Uiso 1 1 calc R U . . .
H11O H 0.269433 0.484474 0.721125 0.120 Uiso 1 1 calc R U . . .
C117 C 0.2292(3) 0.4321(3) 0.8974(3) 0.0702(14) Uani 1 1 d . . . . .
H11P H 0.235363 0.451772 0.932293 0.105 Uiso 1 1 calc R U . . .
H11Q H 0.265595 0.376725 0.897316 0.105 Uiso 1 1 calc R U . . .
H11R H 0.170878 0.436365 0.911118 0.105 Uiso 1 1 calc R U . . .
C118 C 0.1927(3) 0.2674(3) 0.7903(3) 0.0742(15) Uani 1 1 d . . . A -1
H118 H 0.172647 0.278016 0.751258 0.089 Uiso 1 1 calc R U . A -1
C119 C 0.2624(3) 0.1330(3) 0.7682(3) 0.0782(15) Uani 1 1 d . . . A -1
H11S H 0.222393 0.153004 0.741297 0.117 Uiso 1 1 calc R U . A -1
H11T H 0.257049 0.084366 0.802627 0.117 Uiso 1 1 calc R U . A -1
H11U H 0.319410 0.121914 0.734105 0.117 Uiso 1 1 calc R U . A -1
C120 C 0.2819(3) 0.1669(3) 0.8631(3) 0.0794(16) Uani 1 1 d . . . A -1
H12A H 0.266295 0.211274 0.885622 0.119 Uiso 1 1 calc R U . A -1
H12B H 0.342923 0.145961 0.841947 0.119 Uiso 1 1 calc R U . A -1
H12C H 0.262506 0.125359 0.899870 0.119 Uiso 1 1 calc R U . A -1
H8O H 0.096020 0.809669 0.272249 0.081(16) Uiso 1 1 d . . . . .
O5A O 0.22052(17) 1.00210(17) -0.07097(16) 0.0316(7) Uani 0.812(3) 1 d . . P B 1
O6A O 0.02638(19) 0.95649(19) 0.14480(16) 0.0257(7) Uani 0.812(3) 1 d . . P B 1
N7A N -0.0019(2) 0.75868(19) -0.0399(2) 0.0330(9) Uani 0.812(3) 1 d . . P B 1
C34A C 0.1493(3) 1.0200(2) 0.0652(3) 0.0208(9) Uani 0.812(3) 1 d . . P B 1
H34A H 0.105072 1.035089 0.110644 0.025 Uiso 0.812(3) 1 calc R U P B 1
H34B H 0.155589 1.068909 0.030423 0.025 Uiso 0.812(3) 1 calc R U P B 1
C35A C 0.1658(2) 0.9722(3) -0.0365(2) 0.0214(10) Uani 0.812(3) 1 d . . P B 1
C36A C 0.1412(3) 0.9304(3) -0.0675(2) 0.0216(9) Uani 0.812(3) 1 d . . P B 1
C37A C 0.1786(2) 0.9289(2) -0.1408(2) 0.0282(9) Uani 0.812(3) 1 d . . P B 1
H37A H 0.218005 0.954832 -0.169739 0.034 Uiso 0.812(3) 1 calc R U P B 1
C38A C 0.1576(3) 0.8888(2) -0.1717(2) 0.0303(10) Uani 0.812(3) 1 d . . P B 1
H38A H 0.181811 0.888293 -0.222192 0.036 Uiso 0.812(3) 1 calc R U P B 1
C39A C 0.1024(5) 0.8503(5) -0.1294(4) 0.0233(17) Uani 0.812(3) 1 d . . P B 1
H39A H 0.088866 0.823203 -0.151284 0.028 Uiso 0.812(3) 1 calc R U P B 1
C40A C 0.0647(2) 0.8493(2) -0.0542(2) 0.0272(9) Uani 0.812(3) 1 d . . P B 1
C41A C 0.0076(3) 0.8088(3) -0.0076(2) 0.0288(10) Uani 0.812(3) 1 d . . P B 1
C42A C -0.0329(3) 0.8172(3) 0.0646(3) 0.0266(13) Uani 0.812(3) 1 d . . P B 1
H42A H -0.071261 0.790541 0.095283 0.032 Uiso 0.812(3) 1 calc R U P B 1
C43A C -0.0173(2) 0.8652(2) 0.0923(2) 0.0285(10) Uani 0.812(3) 1 d . . P B 1
H43A H -0.047794 0.872970 0.140728 0.034 Uiso 0.812(3) 1 calc R U P B 1
C44A C 0.0411(3) 0.9008(2) 0.0508(4) 0.0206(10) Uani 0.812(3) 1 d . . P B 1
C45A C 0.0819(4) 0.8938(2) -0.0223(4) 0.0217(10) Uani 0.812(3) 1 d . . P B 1
C47A C 0.0700(3) 0.6899(2) -0.0592(3) 0.0374(11) Uani 0.812(3) 1 d . . P B 1
H47A H 0.076683 0.650088 -0.014652 0.045 Uiso 0.812(3) 1 calc R U P B 1
H47B H 0.120855 0.704632 -0.083193 0.045 Uiso 0.812(3) 1 calc R U P B 1
C48A C 0.0609(3) 0.6544(3) -0.1098(3) 0.0495(13) Uani 0.812(3) 1 d . . P B 1
H48A H 0.056620 0.693296 -0.155249 0.059 Uiso 0.812(3) 1 calc R U P B 1
H48B H 0.110934 0.607183 -0.122208 0.059 Uiso 0.812(3) 1 calc R U P B 1
C49A C -0.0164(4) 0.6315(3) -0.0739(3) 0.0511(14) Uani 0.812(3) 1 d . . P B 1
H49A H -0.008349 0.586567 -0.032864 0.061 Uiso 0.812(3) 1 calc R U P B 1
H49B H -0.025757 0.614466 -0.109184 0.061 Uiso 0.812(3) 1 calc R U P B 1
C50A C -0.0923(4) 0.7012(3) -0.0463(3) 0.0525(15) Uani 0.812(3) 1 d . . P B 1
H50A H -0.105899 0.742225 -0.088276 0.063 Uiso 0.812(3) 1 calc R U P B 1
H50B H -0.140939 0.683526 -0.017873 0.063 Uiso 0.812(3) 1 calc R U P B 1
C51A C -0.0783(3) 0.7371(3) 0.0007(3) 0.0411(12) Uani 0.812(3) 1 d . . P B 1
H51A H -0.127292 0.784686 0.014008 0.049 Uiso 0.812(3) 1 calc R U P B 1
H51B H -0.071530 0.698612 0.045834 0.049 Uiso 0.812(3) 1 calc R U P B 1
O5B O 0.2204(7) 0.9647(7) -0.0880(7) 0.024(3) Uiso 0.188(3) 1 d . . P B 2
O6B O 0.0467(9) 0.9747(9) 0.1427(8) 0.025(4) Uiso 0.188(3) 1 d . . P B 2
N7B N -0.0948(12) 0.7842(15) 0.0338(13) 0.080(7) Uiso 0.188(3) 1 d D . P B 2
C34B C 0.1727(14) 1.0154(13) 0.0331(13) 0.029(6) Uiso 0.188(3) 1 d . . P B 2
H34C H 0.135208 1.065990 0.049673 0.035 Uiso 0.188(3) 1 calc R U P B 2
H34D H 0.207310 1.028183 -0.017681 0.035 Uiso 0.188(3) 1 calc R U P B 2
C35B C 0.1582(12) 0.9455(12) -0.0421(11) 0.013(4) Uiso 0.188(3) 1 d . . P B 2
C36B C 0.1167(16) 0.9004(14) -0.0453(13) 0.013(5) Uiso 0.188(3) 1 d . . P B 2
C37B C 0.1481(9) 0.8813(9) -0.1143(9) 0.018(3) Uiso 0.188(3) 1 d D . P B 2
H37B H 0.190413 0.899428 -0.152199 0.021 Uiso 0.188(3) 1 calc R U P B 2
C38B C 0.115(2) 0.8352(18) -0.126(3) 0.042(15) Uiso 0.188(3) 1 d D . P B 2
H38B H 0.139136 0.816809 -0.169894 0.050 Uiso 0.188(3) 1 calc R U P B 2
C39B C 0.0469(11) 0.8156(11) -0.0707(10) 0.028(4) Uiso 0.188(3) 1 d . . P B 2
H39B H 0.020539 0.788365 -0.079152 0.033 Uiso 0.188(3) 1 calc R U P B 2
C40B C 0.0182(10) 0.8377(11) -0.0024(9) 0.022(4) Uiso 0.188(3) 1 d D . P B 2
C41B C -0.0497(12) 0.8208(15) 0.0529(11) 0.017(6) Uiso 0.188(3) 1 d D . P B 2
C42B C -0.0702(12) 0.8349(11) 0.1260(11) 0.035(5) Uiso 0.188(3) 1 d . . P B 2
H42B H -0.109816 0.815190 0.166047 0.043 Uiso 0.188(3) 1 calc R U P B 2
C43B C -0.0315(10) 0.8776(10) 0.1372(10) 0.023(4) Uiso 0.188(3) 1 d . . P B 2
H43B H -0.045780 0.888147 0.183669 0.028 Uiso 0.188(3) 1 calc R U P B 2
C44B C 0.0260(15) 0.9024(14) 0.0797(12) 0.020(7) Uiso 0.188(3) 1 d . . P B 2
C45B C 0.0531(14) 0.8820(11) 0.0125(15) 0.018(5) Uiso 0.188(3) 1 d . . P B 2
C47B C -0.0381(17) 0.6946(16) 0.0260(15) 0.060 Uiso 0.188(3) 1 d . U P B 2
H47C H 0.020242 0.690510 -0.004018 0.072 Uiso 0.188(3) 1 calc R U P B 2
H47D H -0.037888 0.660514 0.074248 0.072 Uiso 0.188(3) 1 calc R U P B 2
C48B C -0.0765(17) 0.6702(18) -0.0099(16) 0.060 Uiso 0.188(3) 1 d . U P B 2
H48C H -0.047597 0.613007 -0.010411 0.072 Uiso 0.188(3) 1 calc R U P B 2
H48D H -0.067158 0.698718 -0.060918 0.072 Uiso 0.188(3) 1 calc R U P B 2
C49B C -0.1721(14) 0.6865(12) 0.0277(14) 0.060 Uiso 0.188(3) 1 d D U P B 2
H49C H -0.194145 0.679410 -0.004962 0.072 Uiso 0.188(3) 1 calc R U P B 2
H49D H -0.179671 0.645991 0.072415 0.072 Uiso 0.188(3) 1 calc R U P B 2
C50B C -0.2245(15) 0.7669(12) 0.0476(14) 0.060 Uiso 0.188(3) 1 d D U P B 2
H50C H -0.234267 0.806773 0.003922 0.072 Uiso 0.188(3) 1 calc R U P B 2
H50D H -0.279428 0.766005 0.083302 0.072 Uiso 0.188(3) 1 calc R U P B 2
C51B C -0.1799(12) 0.7876(16) 0.0790(13) 0.060 Uiso 0.188(3) 1 d D U P B 2
H51C H -0.212814 0.841747 0.088902 0.072 Uiso 0.188(3) 1 calc R U P B 2
H51D H -0.177677 0.751307 0.126011 0.072 Uiso 0.188(3) 1 calc R U P B 2
H1O H 0.537910 0.922150 0.085090 0.12(2) Uiso 1 1 d . . . . .
H4O H 0.403(3) 0.692(3) 0.233(3) 0.071(15) Uiso 1 1 d . . . . .
H9O H -0.034471 0.585310 0.406219 0.13(2) Uiso 1 1 d . . . . .
O1W O 0.1932(2) 0.7882(2) 0.7014(2) 0.0602(8) Uani 1 1 d . . . . .
O2W O 0.2926(2) 0.7056(2) 0.8000(2) 0.0638(9) Uani 1 1 d . . . . .
H2WA H 0.332569 0.702240 0.815941 0.32(7) Uiso 1 1 d . . . . .
H1WA H 0.162030 0.765500 0.700589 0.16(3) Uiso 1 1 d . . . . .
H2WB H 0.307040 0.739509 0.758050 0.14(3) Uiso 1 1 d . . . . .
H1WB H 0.182250 0.771640 0.748160 0.20(4) Uiso 1 1 d . . . . .

loop_
_atom_site_aniso_label
_atom_site_aniso_U_11
_atom_site_aniso_U_22
_atom_site_aniso_U_33
_atom_site_aniso_U_23
_atom_site_aniso_U_13
_atom_site_aniso_U_12
Co1 0.0133(2) 0.01013(19) 0.0135(2) -0.00243(15) -0.00235(16) -0.00523(15)
Co2 0.0131(2) 0.01165(19) 0.0151(2) -0.00372(15) -0.00229(16) -0.00587(15)
Cl1 0.0187(4) 0.0200(4) 0.0257(4) -0.0033(3) -0.0097(3) -0.0030(3)
Cl2 0.0192(4) 0.0261(4) 0.0329(4) -0.0058(3) -0.0121(3) -0.0038(3)
O1 0.0221(11) 0.0167(10) 0.0221(11) -0.0052(9) -0.0018(9) -0.0132(9)
O2 0.0218(11) 0.0119(10) 0.0187(11) -0.0014(8) -0.0016(9) -0.0099(8)
O3 0.0214(10) 0.0141(10) 0.0215(11) -0.0037(8) -0.0023(9) -0.0122(8)
O4 0.0257(11) 0.0123(10) 0.0189(11) -0.0034(8) -0.0009(9) -0.0114(9)
O7 0.0215(11) 0.0194(10) 0.0235(11) -0.0067(9) -0.0006(9) -0.0146(9)
O8 0.0244(11) 0.0131(10) 0.0171(11) -0.0025(8) -0.0014(9) -0.0117(8)
O9 0.0219(11) 0.0176(10) 0.0218(11) -0.0073(9) 0.0014(9) -0.0133(9)
O10 0.0230(11) 0.0139(10) 0.0193(11) -0.0027(8) -0.0009(9) -0.0120(8)
O11 0.0291(14) 0.0570(18) 0.0471(17) 0.0050(14) -0.0098(13) -0.0152(13)
O12 0.0435(15) 0.0399(15) 0.0407(16) -0.0187(12) -0.0186(13) 0.0022(12)
O13 0.0276(13) 0.0473(15) 0.0373(15) -0.0099(12) -0.0097(11) -0.0118(11)
O14 0.0340(15) 0.0646(19) 0.0413(16) -0.0164(14) -0.0104(12) -0.0168(13)
O15 0.0501(17) 0.0524(18) 0.0549(18) -0.0178(15) -0.0170(14) -0.0189(14)
O16 0.0513(19) 0.054(2) 0.088(3) -0.0140(18) -0.0241(18) -0.0138(16)
O17 0.119(3) 0.114(3) 0.105(3) 0.018(3) -0.074(3) -0.059(3)
O18 0.092(3) 0.065(3) 0.150(4) -0.020(3) -0.056(3) -0.028(2)
N1 0.0147(12) 0.0118(11) 0.0179(13) -0.0023(10) -0.0037(10) -0.0053(9)
N2 0.0170(12) 0.0093(11) 0.0169(13) -0.0002(9) -0.0044(10) -0.0061(9)
N3 0.0140(12) 0.0127(12) 0.0196(13) -0.0022(10) -0.0052(10) -0.0059(9)
N4 0.0162(12) 0.0115(11) 0.0193(13) -0.0019(10) -0.0051(10) -0.0065(9)
N5 0.0158(12) 0.0129(12) 0.0155(12) -0.0028(9) -0.0035(10) -0.0064(9)
N6 0.0222(13) 0.0199(13) 0.0293(15) -0.0011(11) -0.0143(12) -0.0072(11)
N8 0.0163(12) 0.0154(12) 0.0202(13) -0.0035(10) -0.0042(11) -0.0092(10)
N9 0.0159(12) 0.0114(11) 0.0197(13) -0.0018(10) -0.0069(10) -0.0067(9)
N10 0.0146(12) 0.0121(12) 0.0216(13) -0.0042(10) -0.0024(10) -0.0071(9)
N11 0.0160(12) 0.0116(11) 0.0165(13) -0.0019(9) -0.0030(10) -0.0066(9)
N12 0.0182(12) 0.0123(11) 0.0148(12) -0.0028(9) -0.0045(10) -0.0068(10)
N13 0.0237(14) 0.0197(13) 0.0332(16) -0.0004(11) -0.0163(12) -0.0052(11)
N14 0.0444(19) 0.0372(18) 0.055(2) 0.0018(15) -0.0263(17) -0.0207(15)
N15 0.0321(15) 0.0281(15) 0.0287(15) -0.0061(12) -0.0120(13) -0.0106(12)
N16 0.0378(16) 0.0259(15) 0.0291(16) -0.0036(12) -0.0125(13) -0.0107(13)
N17 0.0260(16) 0.0416(18) 0.0459(19) -0.0106(15) -0.0071(14) -0.0129(14)
N18 0.0266(16) 0.0358(17) 0.0397(19) -0.0016(14) -0.0053(14) -0.0036(13)
N19 0.069(3) 0.063(3) 0.048(2) 0.0013(19) -0.014(2) -0.031(2)
N20 0.051(2) 0.055(2) 0.072(3) 0.007(2) -0.022(2) -0.0174(19)
C1 0.0273(16) 0.0162(15) 0.0197(16) -0.0035(12) -0.0041(13) -0.0092(12)
C2 0.041(2) 0.0234(17) 0.0209(17) 0.0023(13) -0.0041(15) -0.0188(15)
C3 0.0307(18) 0.0374(19) 0.0203(17) -0.0099(14) 0.0044(14) -0.0211(15)
C4 0.0203(16) 0.0314(18) 0.0292(18) -0.0163(15) 0.0046(14) -0.0081(14)
C5 0.0198(15) 0.0201(15) 0.0235(17) -0.0059(13) -0.0012(13) -0.0076(12)
C6 0.0173(14) 0.0162(14) 0.0187(15) -0.0073(12) -0.0014(12) -0.0089(12)
C7 0.0151(14) 0.0114(13) 0.0174(15) -0.0007(11) -0.0049(12) -0.0044(11)
C8 0.0161(14) 0.0123(13) 0.0162(15) -0.0015(11) -0.0037(12) -0.0047(11)
C9 0.0132(14) 0.0169(14) 0.0210(16) -0.0072(12) 0.0001(12) -0.0067(11)
C10 0.0209(16) 0.0250(16) 0.0212(16) -0.0082(13) -0.0032(13) -0.0085(13)
C11 0.0330(19) 0.046(2) 0.0273(18) -0.0189(16) -0.0031(15) -0.0195(16)
C12 0.037(2) 0.040(2) 0.035(2) -0.0260(17) 0.0078(16) -0.0235(17)
C13 0.036(2) 0.0184(16) 0.038(2) -0.0121(15) 0.0033(16) -0.0108(14)
C14 0.0247(16) 0.0181(15) 0.0224(17) -0.0067(13) -0.0009(13) -0.0075(13)
C15 0.0236(16) 0.0261(17) 0.0279(18) -0.0079(14) -0.0084(14) -0.0091(13)
C16 0.038(2) 0.0355(19) 0.043(2) -0.0125(17) -0.0188(17) -0.0172(16)
C17 0.050(2) 0.034(2) 0.034(2) -0.0167(16) -0.0109(18) -0.0179(17)
C18 0.0359(19) 0.0224(17) 0.0302(19) -0.0145(14) -0.0006(15) -0.0105(14)
C19 0.0220(16) 0.0158(14) 0.0252(17) -0.0059(12) -0.0043(13) -0.0071(12)
C20 0.0227(15) 0.0131(14) 0.0166(15) -0.0027(11) -0.0053(12) -0.0073(12)
C21 0.0146(14) 0.0142(14) 0.0158(15) -0.0023(11) -0.0058(12) -0.0048(11)
C22 0.0140(14) 0.0134(14) 0.0180(15) -0.0022(11) -0.0063(12) -0.0036(11)
C23 0.0189(15) 0.0089(13) 0.0158(15) -0.0028(11) -0.0026(12) -0.0036(11)
C24 0.0250(16) 0.0186(15) 0.0201(16) -0.0030(12) -0.0096(13) -0.0043(12)
C25 0.0384(19) 0.0194(16) 0.0157(16) -0.0028(12) -0.0087(14) -0.0073(14)
C26 0.0318(18) 0.0227(16) 0.0181(16) -0.0040(13) 0.0041(14) -0.0111(14)
C27 0.0240(17) 0.0258(17) 0.0294(19) -0.0084(14) 0.0026(14) -0.0131(14)
C28 0.0197(15) 0.0181(15) 0.0226(16) -0.0052(12) -0.0043(13) -0.0070(12)
C29 0.0240(16) 0.0157(14) 0.0244(16) -0.0016(12) -0.0086(13) -0.0120(12)
C30 0.0309(17) 0.0123(14) 0.0378(19) 0.0027(13) -0.0199(15) -0.0097(13)
C31 0.0277(17) 0.0155(15) 0.039(2) -0.0028(14) -0.0197(15) -0.0066(13)
C32 0.0231(16) 0.0173(15) 0.0329(18) -0.0026(13) -0.0118(14) -0.0104(13)
C33 0.0203(15) 0.0138(14) 0.0242(16) -0.0023(12) -0.0072(13) -0.0089(12)
C46 0.0183(15) 0.0151(15) 0.0280(19) -0.0021(13) -0.0108(14) 0.0021(12)
C52 0.0243(17) 0.0295(17) 0.0303(18) -0.0121(14) -0.0066(14) -0.0107(14)
C53 0.040(2) 0.042(2) 0.036(2) -0.0123(17) -0.0143(17) -0.0219(17)
C54 0.053(2) 0.041(2) 0.030(2) -0.0191(16) -0.0011(17) -0.0289(18)
C55 0.0334(19) 0.0285(18) 0.034(2) -0.0181(15) 0.0058(16) -0.0161(15)
C56 0.0214(16) 0.0201(15) 0.0268(17) -0.0089(13) -0.0006(14) -0.0089(13)
C57 0.0211(15) 0.0161(14) 0.0174(15) -0.0035(12) -0.0038(12) -0.0091(12)
C58 0.0142(14) 0.0133(14) 0.0208(16) -0.0048(12) -0.0062(12) -0.0040(11)
C59 0.0137(14) 0.0129(14) 0.0174(15) -0.0014(11) -0.0066(12) -0.0031(11)
C60 0.0180(15) 0.0109(13) 0.0160(15) -0.0026(11) -0.0034(12) -0.0044(11)
C61 0.0221(16) 0.0203(15) 0.0207(16) -0.0041(12) -0.0102(13) -0.0033(12)
C62 0.0344(19) 0.0254(17) 0.0163(16) -0.0066(13) -0.0078(14) -0.0031(14)
C63 0.0274(18) 0.0244(17) 0.0213(17) -0.0055(13) 0.0026(14) -0.0099(14)
C64 0.0253(17) 0.0296(18) 0.0290(18) -0.0063(14) -0.0034(14) -0.0148(14)
C65 0.0216(15) 0.0209(15) 0.0206(16) -0.0045(12) -0.0054(13) -0.0100(12)
C66 0.0230(16) 0.0177(15) 0.0228(16) -0.0058(12) -0.0031(13) -0.0080(12)
C67 0.0347(19) 0.0242(17) 0.0242(18) -0.0001(14) -0.0048(15) -0.0170(14)
C68 0.0293(18) 0.0363(19) 0.0221(17) -0.0078(15) 0.0034(14) -0.0200(15)
C69 0.0227(16) 0.0305(18) 0.0260(18) -0.0132(14) 0.0050(14) -0.0121(14)
C70 0.0203(15) 0.0186(15) 0.0250(17) -0.0070(13) -0.0018(13) -0.0080(12)
C71 0.0161(14) 0.0192(15) 0.0203(16) -0.0055(12) -0.0017(12) -0.0100(12)
C72 0.0147(14) 0.0114(13) 0.0208(15) -0.0020(11) -0.0039(12) -0.0056(11)
C73 0.0157(14) 0.0116(13) 0.0195(16) -0.0034(11) -0.0038(12) -0.0048(11)
C74 0.0160(14) 0.0187(15) 0.0189(15) -0.0087(12) 0.0026(12) -0.0088(12)
C75 0.0247(17) 0.0296(17) 0.0228(17) -0.0074(14) -0.0030(14) -0.0125(14)
C76 0.040(2) 0.053(2) 0.0243(18) -0.0179(17) -0.0016(16) -0.0260(18)
C77 0.039(2) 0.044(2) 0.042(2) -0.0297(18) 0.0084(17) -0.0267(18)
C78 0.040(2) 0.0211(17) 0.043(2) -0.0160(16) 0.0031(17) -0.0137(15)
C79 0.0237(16) 0.0194(16) 0.0264(17) -0.0085(13) 0.0013(14) -0.0082(13)
C80 0.0205(15) 0.0150(14) 0.0227(16) -0.0036(12) -0.0047(13) -0.0093(12)
C81 0.0280(17) 0.0126(14) 0.0331(18) 0.0025(13) -0.0145(15) -0.0083(13)
C82 0.0235(16) 0.0173(15) 0.0325(18) -0.0036(13) -0.0142(14) -0.0061(12)
C83 0.0212(16) 0.0185(15) 0.0310(18) -0.0032(13) -0.0106(14) -0.0098(12)
C84 0.0200(15) 0.0164(14) 0.0232(16) -0.0030(12) -0.0078(13) -0.0091(12)
C85 0.040(2) 0.0182(17) 0.067(3) 0.0040(17) -0.037(2) -0.0108(15)
C86 0.0194(17) 0.0303(18) 0.033(2) 0.0012(15) -0.0128(15) -0.0001(14)
C87 0.0285(18) 0.0259(17) 0.037(2) -0.0076(15) -0.0206(17) 0.0037(14)
C88 0.033(2) 0.042(2) 0.049(2) -0.0120(19) -0.0207(19) 0.0014(17)
C89 0.032(2) 0.045(2) 0.037(2) -0.0137(17) -0.0138(17) -0.0041(17)
C90 0.040(2) 0.0319(19) 0.035(2) -0.0092(16) -0.0183(18) -0.0061(16)
C91 0.0254(18) 0.0294(18) 0.040(2) 0.0012(16) -0.0193(16) -0.0008(14)
C92 0.039(2) 0.0274(18) 0.038(2) 0.0002(16) -0.0183(18) -0.0076(16)
C93 0.036(2) 0.038(2) 0.038(2) 0.0030(17) -0.0089(17) -0.0200(17)
C94 0.039(2) 0.039(2) 0.038(2) 0.0033(17) -0.0170(18) -0.0131(17)
C95 0.0245(17) 0.0194(16) 0.038(2) 0.0054(14) -0.0180(16) -0.0058(13)
C96 0.0316(18) 0.0166(16) 0.041(2) -0.0005(14) -0.0273(17) -0.0004(13)
C97 0.0218(16) 0.0182(15) 0.0303(19) -0.0047(14) -0.0140(15) 0.0027(13)
C98 0.056(3) 0.032(2) 0.070(3) -0.009(2) -0.030(2) -0.0162(19)
C99 0.065(3) 0.055(3) 0.093(4) -0.019(3) -0.036(3) -0.024(2)
C100 0.085(4) 0.066(3) 0.082(4) -0.001(3) -0.040(3) -0.047(3)
C101 0.058(3) 0.075(3) 0.070(3) -0.006(3) -0.022(3) -0.041(3)
C102 0.047(2) 0.057(3) 0.053(3) -0.003(2) -0.014(2) -0.031(2)
C103 0.035(2) 0.0343(19) 0.0288(19) -0.0073(15) -0.0111(16) -0.0117(16)
C104 0.061(3) 0.037(2) 0.051(3) 0.0017(19) -0.026(2) -0.020(2)
C105 0.0276(19) 0.048(2) 0.046(2) -0.0184(19) -0.0098(17) -0.0072(17)
C106 0.043(2) 0.038(2) 0.031(2) -0.0076(16) -0.0120(17) -0.0154(17)
C107 0.070(3) 0.039(2) 0.042(2) -0.0031(18) -0.017(2) -0.026(2)
C108 0.042(2) 0.048(2) 0.041(2) -0.0044(18) -0.0146(19) -0.0157(19)
C109 0.0302(19) 0.039(2) 0.041(2) -0.0078(17) -0.0109(17) -0.0096(16)
C110 0.032(2) 0.062(3) 0.108(4) -0.045(3) -0.005(2) -0.016(2)
C111 0.032(2) 0.056(3) 0.043(2) -0.010(2) 0.0007(18) -0.0184(19)
C112 0.033(2) 0.039(2) 0.054(3) 0.005(2) -0.0157(19) -0.0062(18)
C113 0.034(2) 0.046(2) 0.053(3) -0.002(2) 0.0072(19) -0.0125(19)
C114 0.032(2) 0.053(3) 0.078(3) -0.024(2) -0.002(2) -0.0078(19)
C115 0.118(5) 0.111(5) 0.070(4) 0.021(3) -0.056(4) -0.080(4)
C116 0.106(4) 0.085(4) 0.059(3) 0.001(3) -0.029(3) -0.051(4)
C117 0.073(3) 0.061(3) 0.053(3) -0.004(2) -0.005(3) -0.023(3)
C118 0.059(3) 0.058(3) 0.092(4) -0.006(3) -0.020(3) -0.018(3)
C119 0.076(4) 0.089(4) 0.070(4) -0.013(3) -0.022(3) -0.031(3)
C120 0.073(4) 0.093(4) 0.091(4) 0.003(3) -0.037(3) -0.049(3)
O5A 0.0281(16) 0.0323(17) 0.0348(17) -0.0052(14) -0.0047(13) -0.0165(13)
O6A 0.0228(16) 0.0271(17) 0.0263(18) -0.0069(13) -0.0079(14) -0.0065(14)
N7A 0.041(2) 0.0253(18) 0.053(2) 0.0011(16) -0.0315(19) -0.0194(16)
C34A 0.025(2) 0.0142(19) 0.029(3) -0.0029(18) -0.015(2) -0.0061(16)
C35A 0.019(2) 0.017(2) 0.030(3) -0.0043(18) -0.0144(19) -0.0022(17)
C36A 0.017(2) 0.021(2) 0.029(2) -0.008(2) -0.0136(19) -0.0006(18)
C37A 0.025(2) 0.028(2) 0.029(2) -0.0042(18) -0.0107(18) -0.0062(17)
C38A 0.030(2) 0.029(2) 0.029(2) -0.0061(18) -0.0118(19) -0.0055(18)
C39A 0.023(3) 0.023(3) 0.028(3) -0.009(2) -0.018(3) 0.001(3)
C40A 0.027(2) 0.019(2) 0.036(3) -0.0013(17) -0.018(2) -0.0037(16)
C41A 0.029(2) 0.019(2) 0.042(3) -0.0014(19) -0.022(2) -0.0041(18)
C42A 0.020(2) 0.030(3) 0.036(3) -0.003(2) -0.016(2) -0.010(2)
C43A 0.025(2) 0.025(2) 0.035(3) -0.0025(18) -0.0138(19) -0.0059(17)
C44A 0.017(2) 0.014(2) 0.029(3) 0.000(2) -0.011(2) -0.0038(16)
C45A 0.016(3) 0.015(2) 0.033(3) -0.006(2) -0.014(3) 0.003(2)
C47A 0.053(3) 0.024(2) 0.048(3) -0.004(2) -0.031(2) -0.012(2)
C48A 0.064(3) 0.048(3) 0.054(3) -0.020(3) -0.026(3) -0.019(3)
C49A 0.086(4) 0.040(3) 0.054(3) -0.005(2) -0.035(3) -0.035(3)
C50A 0.075(4) 0.054(3) 0.058(3) 0.015(3) -0.040(3) -0.049(3)
C51A 0.042(3) 0.038(3) 0.057(3) -0.003(2) -0.025(3) -0.022(2)
O1W 0.0578(19) 0.067(2) 0.063(2) -0.0236(17) -0.0232(16) -0.0154(17)
O2W 0.0568(19) 0.067(2) 0.077(3) -0.034(2) -0.0352(18) -0.0010(16)

loop_
_atom_type_symbol
_atom_type_description
_atom_type_scat_dispersion_real
_atom_type_scat_dispersion_imag
_atom_type_scat_source
C C 0.0033 0.0016 'International Tables Vol C Tables 4.2.6.8 and 6.1.1.4'
H H 0.0000 0.0000 'International Tables Vol C Tables 4.2.6.8 and 6.1.1.4'
N N 0.0061 0.0033 'International Tables Vol C Tables 4.2.6.8 and 6.1.1.4'
O O 0.0106 0.0060 'International Tables Vol C Tables 4.2.6.8 and 6.1.1.4'
Cl Cl 0.1484 0.1585 'International Tables Vol C Tables 4.2.6.8 and 6.1.1.4'
Co Co 0.3494 0.9721 'International Tables Vol C Tables 4.2.6.8 and 6.1.1.4'

loop_
_geom_angle_atom_site_label_1
_geom_angle_atom_site_label_2
_geom_angle_atom_site_label_3
_geom_angle
_geom_angle_site_symmetry_1
_geom_angle_site_symmetry_3
_geom_angle_publ_flag
N1 Co1 Cl1 89.52(7) . . ?
N1 Co1 N3 98.63(10) . . ?
N1 Co1 N4 179.20(10) . . ?
N1 Co1 N5 90.29(10) . . ?
N2 Co1 Cl1 88.34(7) . . ?
N2 Co1 N1 81.98(10) . . ?
N2 Co1 N3 177.38(10) . . ?
N2 Co1 N4 98.66(10) . . ?
N2 Co1 N5 91.22(9) . . ?
N3 Co1 Cl1 89.11(7) . . ?
N3 Co1 N4 80.72(10) . . ?
N3 Co1 N5 91.33(9) . . ?
N4 Co1 Cl1 90.00(7) . . ?
N4 Co1 N5 90.19(10) . . ?
N5 Co1 Cl1 179.54(7) . . ?
N8 Co2 Cl2 88.74(7) . . ?
N8 Co2 N9 80.47(10) . . ?
N8 Co2 N12 92.33(9) . . ?
N9 Co2 Cl2 90.13(7) . . ?
N9 Co2 N12 90.38(10) . . ?
N10 Co2 Cl2 89.68(7) . . ?
N10 Co2 N8 98.66(10) . . ?
N10 Co2 N9 179.11(9) . . ?
N10 Co2 N12 89.82(10) . . ?
N11 Co2 Cl2 89.01(7) . . ?
N11 Co2 N8 177.62(10) . . ?
N11 Co2 N9 98.73(10) . . ?
N11 Co2 N10 82.14(10) . . ?
N11 Co2 N12 89.92(9) . . ?
N12 Co2 Cl2 178.87(7) . . ?
N1 O1 H1O 107.52(19) . . ?
N4 O4 H4O 104(3) . . ?
N9 O8 H8O 102.43(18) . . ?
N10 O9 H9O 100.01(18) . . ?
O1 N1 Co1 121.84(17) . . ?
C7 N1 Co1 116.44(18) . . ?
C7 N1 O1 121.7(2) . . ?
O2 N2 Co1 121.67(17) . . ?
C8 N2 Co1 116.45(18) . . ?
C8 N2 O2 121.9(2) . . ?
O3 N3 Co1 121.87(17) . . ?
C21 N3 Co1 117.12(18) . . ?
C21 N3 O3 121.0(2) . . ?
O4 N4 Co1 122.64(17) . . ?
C22 N4 Co1 117.42(19) . . ?
C22 N4 O4 119.9(2) . . ?
C29 N5 Co1 122.09(18) . . ?
C33 N5 Co1 120.42(19) . . ?
C33 N5 C29 117.5(2) . . ?
C46 N6 C34A 115.0(3) . . ?
C46 N6 C35B 107.6(8) . . ?
C35A N6 C46 128.8(3) . . ?
C35A N6 C34A 116.2(4) . . ?
C34B N6 C46 140.0(10) . . ?
C34B N6 C35B 111.8(13) . . ?
O7 N8 Co2 122.35(17) . . ?
C58 N8 Co2 117.52(19) . . ?
C58 N8 O7 120.0(2) . . ?
O8 N9 Co2 122.33(17) . . ?
C59 N9 Co2 117.22(18) . . ?
C59 N9 O8 120.4(2) . . ?
O9 N10 Co2 121.63(17) . . ?
C72 N10 Co2 116.42(18) . . ?
C72 N10 O9 121.9(2) . . ?
O10 N11 Co2 121.53(17) . . ?
C73 N11 Co2 116.30(18) . . ?
C73 N11 O10 122.1(2) . . ?
C80 N12 Co2 121.78(19) . . ?
C80 N12 C84 117.7(2) . . ?
C84 N12 Co2 120.50(19) . . ?
C86 N13 C85 117.7(3) . . ?
C86 N13 C97 124.0(3) . . ?
C97 N13 C85 118.3(3) . . ?
C92 N14 C98 114.2(3) . . ?
C92 N14 C102 115.9(3) . . ?
C98 N14 C102 109.8(3) . . ?
C103 N15 C104 121.7(3) . . ?
C103 N15 C105 121.3(3) . . ?
C104 N15 C105 117.0(3) . . ?
C106 N16 C107 122.8(3) . . ?
C106 N16 C108 120.4(3) . . ?
C107 N16 C108 116.9(3) . . ?
C109 N17 C110 121.9(3) . . ?
C109 N17 C111 120.5(3) . . ?
C110 N17 C111 117.6(3) . . ?
C112 N18 C113 120.7(4) . . ?
C112 N18 C114 121.8(3) . . ?
C114 N18 C113 117.2(3) . . ?
C115 N19 C116 122.6(4) . . ?
C115 N19 C117 121.7(5) . . ?
C117 N19 C116 115.7(4) . . ?
C118 N20 C119 117.8(5) . . ?
C118 N20 C120 125.8(5) . . ?
C120 N20 C119 116.4(4) . . ?
C2 C1 H1A 120.1 . . ?
C2 C1 C6 119.9(3) . . ?
C6 C1 H1A 120.1 . . ?
C1 C2 H2 119.6 . . ?
C3 C2 C1 120.7(3) . . ?
C3 C2 H2 119.6 . . ?
C2 C3 H3 120.2 . . ?
C2 C3 C4 119.7(3) . . ?
C4 C3 H3 120.2 . . ?
C3 C4 H4A 119.9 . . ?
C5 C4 C3 120.1(3) . . ?
C5 C4 H4A 119.9 . . ?
C4 C5 H5 119.8 . . ?
C4 C5 C6 120.3(3) . . ?
C6 C5 H5 119.8 . . ?
C1 C6 C7 120.2(2) . . ?
C5 C6 C1 119.3(3) . . ?
C5 C6 C7 120.5(3) . . ?
N1 C7 C6 123.5(2) . . ?
N1 C7 C8 112.5(2) . . ?
C6 C7 C8 124.1(2) . . ?
N2 C8 C7 112.7(2) . . ?
N2 C8 C9 122.4(2) . . ?
C7 C8 C9 124.9(2) . . ?
C10 C9 C8 120.6(3) . . ?
C14 C9 C8 120.0(3) . . ?
C14 C9 C10 119.4(3) . . ?
C9 C10 H10 120.2 . . ?
C9 C10 C11 119.7(3) . . ?
C11 C10 H10 120.2 . . ?
C10 C11 H11 119.8 . . ?
C12 C11 C10 120.5(3) . . ?
C12 C11 H11 119.8 . . ?
C11 C12 H12 120.0 . . ?
C11 C12 C13 120.0(3) . . ?
C13 C12 H12 120.0 . . ?
C12 C13 H13 120.1 . . ?
C14 C13 C12 119.9(3) . . ?
C14 C13 H13 120.1 . . ?
C9 C14 H14 119.7 . . ?
C13 C14 C9 120.6(3) . . ?
C13 C14 H14 119.7 . . ?
C16 C15 H15 120.1 . . ?
C16 C15 C20 119.8(3) . . ?
C20 C15 H15 120.1 . . ?
C15 C16 H16 119.8 . . ?
C17 C16 C15 120.5(3) . . ?
C17 C16 H16 119.8 . . ?
C16 C17 H17 120.0 . . ?
C16 C17 C18 120.0(3) . . ?
C18 C17 H17 120.0 . . ?
C17 C18 H18 119.8 . . ?
C19 C18 C17 120.4(3) . . ?
C19 C18 H18 119.8 . . ?
C18 C19 H19 119.9 . . ?
C18 C19 C20 120.2(3) . . ?
C20 C19 H19 119.9 . . ?
C15 C20 C21 119.8(3) . . ?
C19 C20 C15 119.2(3) . . ?
C19 C20 C21 121.0(3) . . ?
N3 C21 C20 124.5(2) . . ?
N3 C21 C22 112.6(2) . . ?
C20 C21 C22 122.9(2) . . ?
N4 C22 C21 112.1(2) . . ?
N4 C22 C23 124.1(2) . . ?
C23 C22 C21 123.8(2) . . ?
C24 C23 C22 121.5(3) . . ?
C28 C23 C22 119.2(3) . . ?
C28 C23 C24 119.2(3) . . ?
C23 C24 H24 120.0 . . ?
C25 C24 C23 120.1(3) . . ?
C25 C24 H24 120.0 . . ?
C24 C25 H25 119.8 . . ?
C26 C25 C24 120.4(3) . . ?
C26 C25 H25 119.8 . . ?
C25 C26 H26 120.0 . . ?
C25 C26 C27 120.0(3) . . ?
C27 C26 H26 120.0 . . ?
C26 C27 H27 119.9 . . ?
C28 C27 C26 120.1(3) . . ?
C28 C27 H27 119.9 . . ?
C23 C28 H28 119.9 . . ?
C27 C28 C23 120.2(3) . . ?
C27 C28 H28 119.9 . . ?
N5 C29 H29 118.8 . . ?
N5 C29 C30 122.4(3) . . ?
C30 C29 H29 118.8 . . ?
C29 C30 H30 120.0 . . ?
C29 C30 C31 120.0(3) . . ?
C31 C30 H30 120.0 . . ?
C30 C31 C34A 122.8(3) . . ?
C30 C31 C34B 114.5(9) . . ?
C32 C31 C30 117.3(3) . . ?
C32 C31 C34A 119.6(3) . . ?
C32 C31 C34B 124.8(8) . . ?
C31 C32 H32 120.2 . . ?
C33 C32 C31 119.6(3) . . ?
C33 C32 H32 120.2 . . ?
N5 C33 C32 123.2(3) . . ?
N5 C33 H33 118.4 . . ?
C32 C33 H33 118.4 . . ?
N6 C46 C44A 113.1(3) . . ?
O6A C46 N6 124.2(3) . . ?
O6A C46 C44A 122.7(4) . . ?
O6B C46 N6 98.4(7) . . ?
C44B C46 N6 134.1(10) . . ?
C44B C46 O6B 127.4(12) . . ?
C53 C52 H52 120.4 . . ?
C53 C52 C57 119.3(3) . . ?
C57 C52 H52 120.4 . . ?
C52 C53 H53 119.6 . . ?
C54 C53 C52 120.8(3) . . ?
C54 C53 H53 119.6 . . ?
C53 C54 H54 120.0 . . ?
C53 C54 C55 120.1(3) . . ?
C55 C54 H54 120.0 . . ?
C54 C55 H55 120.0 . . ?
C56 C55 C54 120.0(3) . . ?
C56 C55 H55 120.0 . . ?
C55 C56 H56 120.1 . . ?
C55 C56 C57 119.9(3) . . ?
C57 C56 H56 120.1 . . ?
C52 C57 C58 119.3(3) . . ?
C56 C57 C52 120.0(3) . . ?
C56 C57 C58 120.6(3) . . ?
N8 C58 C57 124.5(2) . . ?
N8 C58 C59 112.2(2) . . ?
C57 C58 C59 123.1(3) . . ?
N9 C59 C58 112.4(2) . . ?
N9 C59 C60 124.0(2) . . ?
C58 C59 C60 123.5(2) . . ?
C61 C60 C59 121.6(3) . . ?
C61 C60 C65 119.2(3) . . ?
C65 C60 C59 119.1(3) . . ?
C60 C61 H61 120.0 . . ?
C62 C61 C60 120.0(3) . . ?
C62 C61 H61 120.0 . . ?
C61 C62 H62 120.0 . . ?
C63 C62 C61 119.9(3) . . ?
C63 C62 H62 120.0 . . ?
C62 C63 H63 119.8 . . ?
C62 C63 C64 120.4(3) . . ?
C64 C63 H63 119.8 . . ?
C63 C64 H64 120.0 . . ?
C65 C64 C63 119.9(3) . . ?
C65 C64 H64 120.0 . . ?
C60 C65 H65 119.7 . . ?
C64 C65 C60 120.5(3) . . ?
C64 C65 H65 119.7 . . ?
C67 C66 H66 119.8 . . ?
C67 C66 C71 120.4(3) . . ?
C71 C66 H66 119.8 . . ?
C66 C67 H67 119.8 . . ?
C68 C67 C66 120.4(3) . . ?
C68 C67 H67 119.8 . . ?
C67 C68 H68 120.2 . . ?
C67 C68 C69 119.7(3) . . ?
C69 C68 H68 120.2 . . ?
C68 C69 H69 119.8 . . ?
C70 C69 C68 120.4(3) . . ?
C70 C69 H69 119.8 . . ?
C69 C70 H70 119.7 . . ?
C69 C70 C71 120.6(3) . . ?
C71 C70 H70 119.7 . . ?
C66 C71 C72 120.5(3) . . ?
C70 C71 C66 118.5(3) . . ?
C70 C71 C72 121.0(3) . . ?
N10 C72 C71 123.4(2) . . ?
N10 C72 C73 112.2(2) . . ?
C71 C72 C73 124.4(2) . . ?
N11 C73 C72 112.9(2) . . ?
N11 C73 C74 122.0(2) . . ?
C72 C73 C74 125.1(3) . . ?
C75 C74 C73 121.0(3) . . ?
C75 C74 C79 119.2(3) . . ?
C79 C74 C73 119.7(3) . . ?
C74 C75 H75 120.0 . . ?
C74 C75 C76 120.0(3) . . ?
C76 C75 H75 120.0 . . ?
C75 C76 H76 119.7 . . ?
C77 C76 C75 120.5(3) . . ?
C77 C76 H76 119.7 . . ?
C76 C77 H77 120.2 . . ?
C76 C77 C78 119.7(3) . . ?
C78 C77 H77 120.2 . . ?
C77 C78 H78 119.8 . . ?
C79 C78 C77 120.4(3) . . ?
C79 C78 H78 119.8 . . ?
C74 C79 H79 119.9 . . ?
C78 C79 C74 120.1(3) . . ?
C78 C79 H79 119.9 . . ?
N12 C80 H80 118.7 . . ?
N12 C80 C81 122.5(3) . . ?
C81 C80 H80 118.7 . . ?
C80 C81 H81 120.2 . . ?
C80 C81 C82 119.7(3) . . ?
C82 C81 H81 120.2 . . ?
C81 C82 C85 120.4(3) . . ?
C83 C82 C81 117.5(3) . . ?
C83 C82 C85 122.1(3) . . ?
C82 C83 H83 120.2 . . ?
C84 C83 C82 119.7(3) . . ?
C84 C83 H83 120.2 . . ?
N12 C84 C83 122.9(3) . . ?
N12 C84 H84 118.6 . . ?
C83 C84 H84 118.6 . . ?
N13 C85 C82 114.0(3) . . ?
N13 C85 H85A 108.7 . . ?
N13 C85 H85B 108.7 . . ?
C82 C85 H85A 108.7 . . ?
C82 C85 H85B 108.7 . . ?
H85A C85 H85B 107.6 . . ?
O11 C86 N13 119.3(3) . . ?
O11 C86 C87 123.4(3) . . ?
N13 C86 C87 117.3(3) . . ?
C88 C87 C86 117.8(3) . . ?
C96 C87 C86 120.8(3) . . ?
C96 C87 C88 121.3(3) . . ?
C87 C88 H88 120.0 . . ?
C89 C88 C87 120.0(4) . . ?
C89 C88 H88 120.0 . . ?
C88 C89 H89 120.2 . . ?
C90 C89 C88 119.7(4) . . ?
C90 C89 H89 120.2 . . ?
C89 C90 H90 118.4 . . ?
C89 C90 C91 123.3(3) . . ?
C91 C90 H90 118.4 . . ?
C90 C91 C92 125.9(3) . . ?
C90 C91 C96 116.8(3) . . ?
C92 C91 C96 117.3(3) . . ?
C91 C92 N14 116.0(3) . . ?
C93 C92 N14 122.5(3) . . ?
C93 C92 C91 121.4(3) . . ?
C92 C93 H93 119.6 . . ?
C92 C93 C94 120.7(3) . . ?
C94 C93 H93 119.6 . . ?
C93 C94 H94 119.8 . . ?
C95 C94 C93 120.4(4) . . ?
C95 C94 H94 119.8 . . ?
C94 C95 C96 119.0(3) . . ?
C94 C95 C97 119.9(3) . . ?
C96 C95 C97 121.1(3) . . ?
C87 C96 C91 118.7(3) . . ?
C87 C96 C95 120.2(3) . . ?
C95 C96 C91 121.1(3) . . ?
O12 C97 N13 120.0(3) . . ?
O12 C97 C95 123.5(3) . . ?
N13 C97 C95 116.5(3) . . ?
N14 C98 H98A 109.7 . . ?
N14 C98 H98B 109.7 . . ?
N14 C98 C99 109.7(3) . . ?
H98A C98 H98B 108.2 . . ?
C99 C98 H98A 109.7 . . ?
C99 C98 H98B 109.7 . . ?
C98 C99 H99A 109.6 . . ?
C98 C99 H99B 109.6 . . ?
H99A C99 H99B 108.1 . . ?
C100 C99 C98 110.2(4) . . ?
C100 C99 H99A 109.6 . . ?
C100 C99 H99B 109.6 . . ?
C99 C100 H10A 109.6 . . ?
C99 C100 H10B 109.6 . . ?
C99 C100 C101 110.2(4) . . ?
H10A C100 H10B 108.1 . . ?
C101 C100 H10A 109.6 . . ?
C101 C100 H10B 109.6 . . ?
C100 C101 H10C 109.4 . . ?
C100 C101 H10D 109.4 . . ?
H10C C101 H10D 108.0 . . ?
C102 C101 C100 111.4(4) . . ?
C102 C101 H10C 109.4 . . ?
C102 C101 H10D 109.4 . . ?
N14 C102 C101 108.8(4) . . ?
N14 C102 H10E 109.9 . . ?
N14 C102 H10F 109.9 . . ?
C101 C102 H10E 109.9 . . ?
C101 C102 H10F 109.9 . . ?
H10E C102 H10F 108.3 . . ?
O13 C103 N15 126.6(3) . . ?
O13 C103 H103 116.7 . . ?
N15 C103 H103 116.7 . . ?
N15 C104 H10G 109.5 . . ?
N15 C104 H10H 109.5 . . ?
N15 C104 H10I 109.5 . . ?
H10G C104 H10H 109.5 . . ?
H10G C104 H10I 109.5 . . ?
H10H C104 H10I 109.5 . . ?
N15 C105 H10J 109.5 . . ?
N15 C105 H10K 109.5 . . ?
N15 C105 H10L 109.5 . . ?
H10J C105 H10K 109.5 . . ?
H10J C105 H10L 109.5 . . ?
H10K C105 H10L 109.5 . . ?
O14 C106 N16 126.2(4) . . ?
O14 C106 H106 116.9 . . ?
N16 C106 H106 116.9 . . ?
N16 C107 H10M 109.5 . . ?
N16 C107 H10N 109.5 . . ?
N16 C107 H10O 109.5 . . ?
H10M C107 H10N 109.5 . . ?
H10M C107 H10O 109.5 . . ?
H10N C107 H10O 109.5 . . ?
N16 C108 H10P 109.5 . . ?
N16 C108 H10Q 109.5 . . ?
N16 C108 H10R 109.5 . . ?
H10P C108 H10Q 109.5 . . ?
H10P C108 H10R 109.5 . . ?
H10Q C108 H10R 109.5 . . ?
O15 C109 N17 125.1(4) . . ?
O15 C109 H109 117.4 . . ?
N17 C109 H109 117.4 . . ?
N17 C110 H11A 109.5 . . ?
N17 C110 H11B 109.5 . . ?
N17 C110 H11C 109.5 . . ?
H11A C110 H11B 109.5 . . ?
H11A C110 H11C 109.5 . . ?
H11B C110 H11C 109.5 . . ?
N17 C111 H11D 109.5 . . ?
N17 C111 H11E 109.5 . . ?
N17 C111 H11F 109.5 . . ?
H11D C111 H11E 109.5 . . ?
H11D C111 H11F 109.5 . . ?
H11E C111 H11F 109.5 . . ?
O16 C112 N18 125.3(4) . . ?
O16 C112 H112 117.4 . . ?
N18 C112 H112 117.4 . . ?
N18 C113 H11G 109.5 . . ?
N18 C113 H11H 109.5 . . ?
N18 C113 H11I 109.5 . . ?
H11G C113 H11H 109.5 . . ?
H11G C113 H11I 109.5 . . ?
H11H C113 H11I 109.5 . . ?
N18 C114 H11J 109.5 . . ?
N18 C114 H11K 109.5 . . ?
N18 C114 H11L 109.5 . . ?
H11J C114 H11K 109.5 . . ?
H11J C114 H11L 109.5 . . ?
H11K C114 H11L 109.5 . . ?
O17 C115 N19 126.2(5) . . ?
O17 C115 H115 116.9 . . ?
N19 C115 H115 116.9 . . ?
N19 C116 H11M 109.5 . . ?
N19 C116 H11N 109.5 . . ?
N19 C116 H11O 109.5 . . ?
H11M C116 H11N 109.5 . . ?
H11M C116 H11O 109.5 . . ?
H11N C116 H11O 109.5 . . ?
N19 C117 H11P 109.5 . . ?
N19 C117 H11Q 109.5 . . ?
N19 C117 H11R 109.5 . . ?
H11P C117 H11Q 109.5 . . ?
H11P C117 H11R 109.5 . . ?
H11Q C117 H11R 109.5 . . ?
O18 C118 N20 124.5(6) . . ?
O18 C118 H118 117.8 . . ?
N20 C118 H118 117.8 . . ?
N20 C119 H11S 109.5 . . ?
N20 C119 H11T 109.5 . . ?
N20 C119 H11U 109.5 . . ?
H11S C119 H11T 109.5 . . ?
H11S C119 H11U 109.5 . . ?
H11T C119 H11U 109.5 . . ?
N20 C120 H12A 109.5 . . ?
N20 C120 H12B 109.5 . . ?
N20 C120 H12C 109.5 . . ?
H12A C120 H12B 109.5 . . ?
H12A C120 H12C 109.5 . . ?
H12B C120 H12C 109.5 . . ?
C41A N7A C51A 114.2(4) . . ?
C47A N7A C41A 116.2(3) . . ?
C47A N7A C51A 110.4(3) . . ?
N6 C34A C31 110.1(3) . . ?
N6 C34A H34A 109.6 . . ?
N6 C34A H34B 109.6 . . ?
C31 C34A H34A 109.6 . . ?
C31 C34A H34B 109.6 . . ?
H34A C34A H34B 108.1 . . ?
N6 C35A C36A 116.5(4) . . ?
O5A C35A N6 119.5(5) . . ?
O5A C35A C36A 123.9(4) . . ?
C37A C36A C35A 117.7(5) . . ?
C37A C36A C45A 122.9(5) . . ?
C45A C36A C35A 119.5(4) . . ?
C36A C37A H37A 120.4 . . ?
C36A C37A C38A 119.1(4) . . ?
C38A C37A H37A 120.4 . . ?
C37A C38A H38A 120.0 . . ?
C39A C38A C37A 120.0(4) . . ?
C39A C38A H38A 120.0 . . ?
C38A C39A H39A 118.9 . . ?
C38A C39A C40A 122.2(4) . . ?
C40A C39A H39A 118.9 . . ?
C39A C40A C41A 124.1(4) . . ?
C39A C40A C45A 118.6(5) . . ?
C41A C40A C45A 117.2(5) . . ?
C40A C41A N7A 115.6(4) . . ?
C42A C41A N7A 124.1(4) . . ?
C42A C41A C40A 120.3(5) . . ?
C41A C42A H42A 119.9 . . ?
C41A C42A C43A 120.1(5) . . ?
C43A C42A H42A 119.9 . . ?
C42A C43A H43A 119.3 . . ?
C44A C43A C42A 121.4(5) . . ?
C44A C43A H43A 119.3 . . ?
C43A C44A C46 120.4(6) . . ?
C43A C44A C45A 119.2(6) . . ?
C45A C44A C46 120.4(4) . . ?
C36A C45A C40A 117.1(6) . . ?
C44A C45A C36A 121.4(4) . . ?
C44A C45A C40A 121.5(6) . . ?
N7A C47A H47A 109.4 . . ?
N7A C47A H47B 109.4 . . ?
N7A C47A C48A 111.0(4) . . ?
H47A C47A H47B 108.0 . . ?
C48A C47A H47A 109.4 . . ?
C48A C47A H47B 109.4 . . ?
C47A C48A H48A 109.6 . . ?
C47A C48A H48B 109.6 . . ?
H48A C48A H48B 108.2 . . ?
C49A C48A C47A 110.1(4) . . ?
C49A C48A H48A 109.6 . . ?
C49A C48A H48B 109.6 . . ?
C48A C49A H49A 109.6 . . ?
C48A C49A H49B 109.6 . . ?
C48A C49A C50A 110.1(4) . . ?
H49A C49A H49B 108.2 . . ?
C50A C49A H49A 109.6 . . ?
C50A C49A H49B 109.6 . . ?
C49A C50A H50A 109.1 . . ?
C49A C50A H50B 109.1 . . ?
H50A C50A H50B 107.8 . . ?
C51A C50A C49A 112.6(4) . . ?
C51A C50A H50A 109.1 . . ?
C51A C50A H50B 109.1 . . ?
N7A C51A C50A 109.3(4) . . ?
N7A C51A H51A 109.8 . . ?
N7A C51A H51B 109.8 . . ?
C50A C51A H51A 109.8 . . ?
C50A C51A H51B 109.8 . . ?
H51A C51A H51B 108.3 . . ?
C41B N7B C47B 109.8(18) . . ?
C51B N7B C41B 119(2) . . ?
C51B N7B C47B 109(2) . . ?
N6 C34B C31 114.6(15) . . ?
N6 C34B H34C 108.6 . . ?
N6 C34B H34D 108.6 . . ?
C31 C34B H34C 108.6 . . ?
C31 C34B H34D 108.6 . . ?
H34C C34B H34D 107.6 . . ?
O5B C35B N6 112(2) . . ?
O5B C35B C36B 131(2) . . ?
C36B C35B N6 116.9(14) . . ?
C37B C36B C35B 111(2) . . ?
C45B C36B C35B 122(2) . . ?
C45B C36B C37B 127(3) . . ?
C36B C37B H37B 121.0 . . ?
C38B C37B C36B 118(3) . . ?
C38B C37B H37B 121.0 . . ?
C37B C38B H38B 120.1 . . ?
C37B C38B C39B 120(3) . . ?
C39B C38B H38B 120.1 . . ?
C38B C39B H39B 120.8 . . ?
C38B C39B C40B 118(2) . . ?
C40B C39B H39B 120.8 . . ?
C39B C40B C45B 123.2(18) . . ?
C41B C40B C39B 121(2) . . ?
C41B C40B C45B 116(2) . . ?
C40B C41B N7B 116.3(19) . . ?
C40B C41B C42B 118.8(19) . . ?
C42B C41B N7B 124.9(15) . . ?
C41B C42B H42B 119.5 . . ?
C43B C42B C41B 121.0(18) . . ?
C43B C42B H42B 119.5 . . ?
C42B C43B H43B 121.2 . . ?
C44B C43B C42B 118(2) . . ?
C44B C43B H43B 121.2 . . ?
C46 C44B C43B 122(2) . . ?
C46 C44B C45B 115.6(18) . . ?
C43B C44B C45B 122(2) . . ?
C36B C45B C40B 113(3) . . ?
C36B C45B C44B 124(2) . . ?
C44B C45B C40B 123(2) . . ?
N7B C47B H47C 110.5 . . ?
N7B C47B H47D 110.5 . . ?
H47C C47B H47D 108.7 . . ?
C48B C47B N7B 106(2) . . ?
C48B C47B H47C 110.5 . . ?
C48B C47B H47D 110.5 . . ?
C47B C48B H48C 108.8 . . ?
C47B C48B H48D 108.8 . . ?
C47B C48B C49B 114(2) . . ?
H48C C48B H48D 107.7 . . ?
C49B C48B H48C 108.8 . . ?
C49B C48B H48D 108.8 . . ?
C48B C49B H49C 108.2 . . ?
C48B C49B H49D 108.2 . . ?
H49C C49B H49D 107.3 . . ?
C50B C49B C48B 116(2) . . ?
C50B C49B H49C 108.2 . . ?
C50B C49B H49D 108.2 . . ?
C49B C50B H50C 109.9 . . ?
C49B C50B H50D 109.9 . . ?
H50C C50B H50D 108.3 . . ?
C51B C50B C49B 109(2) . . ?
C51B C50B H50C 109.9 . . ?
C51B C50B H50D 109.9 . . ?
N7B C51B C50B 115(2) . . ?
N7B C51B H51C 108.5 . . ?
N7B C51B H51D 108.5 . . ?
C50B C51B H51C 108.5 . . ?
C50B C51B H51D 108.5 . . ?
H51C C51B H51D 107.5 . . ?
H1WA O1W H1WB 90.7(4) . . ?
H2WA O2W H2WB 94.2(4) . . ?

loop_
_geom_bond_atom_site_label_1
_geom_bond_atom_site_label_2
_geom_bond_distance
_geom_bond_site_symmetry_2
_geom_bond_publ_flag
Co1 Cl1 2.2274(8) . ?
Co1 N1 1.891(2) . ?
Co1 N2 1.886(2) . ?
Co1 N3 1.900(2) . ?
Co1 N4 1.901(2) . ?
Co1 N5 1.962(2) . ?
Co2 Cl2 2.2296(8) . ?
Co2 N8 1.903(2) . ?
Co2 N9 1.909(2) . ?
Co2 N10 1.888(2) . ?
Co2 N11 1.882(2) . ?
Co2 N12 1.960(2) . ?
O1 N1 1.340(3) . ?
O1 H1O 0.914(2) . ?
O2 N2 1.334(3) . ?
O3 N3 1.351(3) . ?
O4 N4 1.360(3) . ?
O4 H4O 0.90(5) . ?
O7 N8 1.355(3) . ?
O8 N9 1.356(3) . ?
O8 H8O 0.9344(19) . ?
O9 N10 1.336(3) . ?
O9 H9O 0.963(2) . ?
O10 N11 1.332(3) . ?
O11 C86 1.227(4) . ?
O12 C97 1.209(4) . ?
O13 C103 1.229(4) . ?
O14 C106 1.228(4) . ?
O15 C109 1.223(4) . ?
O16 C112 1.231(5) . ?
O17 C115 1.259(6) . ?
O18 C118 1.216(6) . ?
N1 C7 1.304(4) . ?
N2 C8 1.305(4) . ?
N3 C21 1.297(4) . ?
N4 C22 1.295(4) . ?
N5 C29 1.349(4) . ?
N5 C33 1.340(3) . ?
N6 C46 1.402(4) . ?
N6 C34A 1.489(5) . ?
N6 C35A 1.355(5) . ?
N6 C34B 1.38(2) . ?
N6 C35B 1.66(2) . ?
N8 C58 1.295(4) . ?
N9 C59 1.294(4) . ?
N10 C72 1.305(4) . ?
N11 C73 1.302(4) . ?
N12 C80 1.341(4) . ?
N12 C84 1.346(4) . ?
N13 C85 1.459(4) . ?
N13 C86 1.393(4) . ?
N13 C97 1.402(4) . ?
N14 C92 1.438(5) . ?
N14 C98 1.463(5) . ?
N14 C102 1.473(5) . ?
N15 C103 1.328(4) . ?
N15 C104 1.438(5) . ?
N15 C105 1.453(4) . ?
N16 C106 1.328(5) . ?
N16 C107 1.449(5) . ?
N16 C108 1.454(5) . ?
N17 C109 1.332(5) . ?
N17 C110 1.436(5) . ?
N17 C111 1.456(5) . ?
N18 C112 1.323(5) . ?
N18 C113 1.451(5) . ?
N18 C114 1.449(5) . ?
N19 C115 1.300(6) . ?
N19 C116 1.466(6) . ?
N19 C117 1.447(6) . ?
N20 C118 1.356(6) . ?
N20 C119 1.484(6) . ?
N20 C120 1.408(6) . ?
C1 H1A 0.9500 . ?
C1 C2 1.384(4) . ?
C1 C6 1.394(4) . ?
C2 H2 0.9500 . ?
C2 C3 1.381(5) . ?
C3 H3 0.9500 . ?
C3 C4 1.387(5) . ?
C4 H4A 0.9500 . ?
C4 C5 1.385(4) . ?
C5 H5 0.9500 . ?
C5 C6 1.392(4) . ?
C6 C7 1.474(4) . ?
C7 C8 1.476(4) . ?
C8 C9 1.481(4) . ?
C9 C10 1.394(4) . ?
C9 C14 1.388(4) . ?
C10 H10 0.9500 . ?
C10 C11 1.394(4) . ?
C11 H11 0.9500 . ?
C11 C12 1.375(5) . ?
C12 H12 0.9500 . ?
C12 C13 1.389(5) . ?
C13 H13 0.9500 . ?
C13 C14 1.384(4) . ?
C14 H14 0.9500 . ?
C15 H15 0.9500 . ?
C15 C16 1.384(4) . ?
C15 C20 1.401(4) . ?
C16 H16 0.9500 . ?
C16 C17 1.372(5) . ?
C17 H17 0.9500 . ?
C17 C18 1.387(5) . ?
C18 H18 0.9500 . ?
C18 C19 1.375(4) . ?
C19 H19 0.9500 . ?
C19 C20 1.392(4) . ?
C20 C21 1.475(4) . ?
C21 C22 1.476(4) . ?
C22 C23 1.476(4) . ?
C23 C24 1.399(4) . ?
C23 C28 1.395(4) . ?
C24 H24 0.9500 . ?
C24 C25 1.382(4) . ?
C25 H25 0.9500 . ?
C25 C26 1.381(5) . ?
C26 H26 0.9500 . ?
C26 C27 1.387(5) . ?
C27 H27 0.9500 . ?
C27 C28 1.386(4) . ?
C28 H28 0.9500 . ?
C29 H29 0.9500 . ?
C29 C30 1.376(4) . ?
C30 H30 0.9500 . ?
C30 C31 1.392(4) . ?
C31 C32 1.388(4) . ?
C31 C34A 1.520(5) . ?
C31 C34B 1.55(2) . ?
C32 H32 0.9500 . ?
C32 C33 1.375(4) . ?
C33 H33 0.9500 . ?
C46 O6A 1.198(4) . ?
C46 C44A 1.509(6) . ?
C46 O6B 1.375(15) . ?
C46 C44B 1.32(3) . ?
C52 H52 0.9500 . ?
C52 C53 1.386(4) . ?
C52 C57 1.394(4) . ?
C53 H53 0.9500 . ?
C53 C54 1.373(5) . ?
C54 H54 0.9500 . ?
C54 C55 1.388(5) . ?
C55 H55 0.9500 . ?
C55 C56 1.384(4) . ?
C56 H56 0.9500 . ?
C56 C57 1.393(4) . ?
C57 C58 1.469(4) . ?
C58 C59 1.478(4) . ?
C59 C60 1.481(4) . ?
C60 C61 1.394(4) . ?
C60 C65 1.394(4) . ?
C61 H61 0.9500 . ?
C61 C62 1.392(4) . ?
C62 H62 0.9500 . ?
C62 C63 1.381(5) . ?
C63 H63 0.9500 . ?
C63 C64 1.383(5) . ?
C64 H64 0.9500 . ?
C64 C65 1.381(4) . ?
C65 H65 0.9500 . ?
C66 H66 0.9500 . ?
C66 C67 1.386(4) . ?
C66 C71 1.401(4) . ?
C67 H67 0.9500 . ?
C67 C68 1.382(5) . ?
C68 H68 0.9500 . ?
C68 C69 1.386(5) . ?
C69 H69 0.9500 . ?
C69 C70 1.383(4) . ?
C70 H70 0.9500 . ?
C70 C71 1.396(4) . ?
C71 C72 1.473(4) . ?
C72 C73 1.477(4) . ?
C73 C74 1.482(4) . ?
C74 C75 1.389(4) . ?
C74 C79 1.395(4) . ?
C75 H75 0.9500 . ?
C75 C76 1.393(4) . ?
C76 H76 0.9500 . ?
C76 C77 1.374(5) . ?
C77 H77 0.9500 . ?
C77 C78 1.385(5) . ?
C78 H78 0.9500 . ?
C78 C79 1.384(4) . ?
C79 H79 0.9500 . ?
C80 H80 0.9500 . ?
C80 C81 1.378(4) . ?
C81 H81 0.9500 . ?
C81 C82 1.396(4) . ?
C82 C83 1.383(4) . ?
C82 C85 1.502(4) . ?
C83 H83 0.9500 . ?
C83 C84 1.376(4) . ?
C84 H84 0.9500 . ?
C85 H85A 0.9900 . ?
C85 H85B 0.9900 . ?
C86 C87 1.474(5) . ?
C87 C88 1.392(5) . ?
C87 C96 1.384(5) . ?
C88 H88 0.9500 . ?
C88 C89 1.389(5) . ?
C89 H89 0.9500 . ?
C89 C90 1.345(5) . ?
C90 H90 0.9500 . ?
C90 C91 1.409(5) . ?
C91 C92 1.410(5) . ?
C91 C96 1.452(5) . ?
C92 C93 1.354(5) . ?
C93 H93 0.9500 . ?
C93 C94 1.430(5) . ?
C94 H94 0.9500 . ?
C94 C95 1.383(5) . ?
C95 C96 1.401(5) . ?
C95 C97 1.474(4) . ?
C98 H98A 0.9900 . ?
C98 H98B 0.9900 . ?
C98 C99 1.548(6) . ?
C99 H99A 0.9900 . ?
C99 H99B 0.9900 . ?
C99 C100 1.500(7) . ?
C100 H10A 0.9900 . ?
C100 H10B 0.9900 . ?
C100 C101 1.526(7) . ?
C101 H10C 0.9900 . ?
C101 H10D 0.9900 . ?
C101 C102 1.524(6) . ?
C102 H10E 0.9900 . ?
C102 H10F 0.9900 . ?
C103 H103 0.9500 . ?
C104 H10G 0.9800 . ?
C104 H10H 0.9800 . ?
C104 H10I 0.9800 . ?
C105 H10J 0.9800 . ?
C105 H10K 0.9800 . ?
C105 H10L 0.9800 . ?
C106 H106 0.9500 . ?
C107 H10M 0.9800 . ?
C107 H10N 0.9800 . ?
C107 H10O 0.9800 . ?
C108 H10P 0.9800 . ?
C108 H10Q 0.9800 . ?
C108 H10R 0.9800 . ?
C109 H109 0.9500 . ?
C110 H11A 0.9800 . ?
C110 H11B 0.9800 . ?
C110 H11C 0.9800 . ?
C111 H11D 0.9800 . ?
C111 H11E 0.9800 . ?
C111 H11F 0.9800 . ?
C112 H112 0.9500 . ?
C113 H11G 0.9800 . ?
C113 H11H 0.9800 . ?
C113 H11I 0.9800 . ?
C114 H11J 0.9800 . ?
C114 H11K 0.9800 . ?
C114 H11L 0.9800 . ?
C115 H115 0.9500 . ?
C116 H11M 0.9800 . ?
C116 H11N 0.9800 . ?
C116 H11O 0.9800 . ?
C117 H11P 0.9800 . ?
C117 H11Q 0.9800 . ?
C117 H11R 0.9800 . ?
C118 H118 0.9500 . ?
C119 H11S 0.9800 . ?
C119 H11T 0.9800 . ?
C119 H11U 0.9800 . ?
C120 H12A 0.9800 . ?
C120 H12B 0.9800 . ?
C120 H12C 0.9800 . ?
O5A C35A 1.231(5) . ?
N7A C41A 1.442(6) . ?
N7A C47A 1.438(5) . ?
N7A C51A 1.485(5) . ?
C34A H34A 0.9900 . ?
C34A H34B 0.9900 . ?
C35A C36A 1.473(6) . ?
C36A C37A 1.383(6) . ?
C36A C45A 1.406(7) . ?
C37A H37A 0.9500 . ?
C37A C38A 1.396(6) . ?
C38A H38A 0.9500 . ?
C38A C39A 1.363(8) . ?
C39A H39A 0.9500 . ?
C39A C40A 1.412(9) . ?
C40A C41A 1.428(6) . ?
C40A C45A 1.433(6) . ?
C41A C42A 1.393(6) . ?
C42A H42A 0.9500 . ?
C42A C43A 1.406(7) . ?
C43A H43A 0.9500 . ?
C43A C44A 1.370(6) . ?
C44A C45A 1.402(8) . ?
C47A H47A 0.9900 . ?
C47A H47B 0.9900 . ?
C47A C48A 1.519(6) . ?
C48A H48A 0.9900 . ?
C48A H48B 0.9900 . ?
C48A C49A 1.510(7) . ?
C49A H49A 0.9900 . ?
C49A H49B 0.9900 . ?
C49A C50A 1.522(8) . ?
C50A H50A 0.9900 . ?
C50A H50B 0.9900 . ?
C50A C51A 1.514(7) . ?
C51A H51A 0.9900 . ?
C51A H51B 0.9900 . ?
O5B C35B 1.27(2) . ?
N7B C41B 1.53(3) . ?
N7B C47B 1.60(3) . ?
N7B C51B 1.460(2) . ?
C34B H34C 0.9900 . ?
C34B H34D 0.9900 . ?
C35B C36B 1.42(3) . ?
C36B C37B 1.41(3) . ?
C36B C45B 1.37(3) . ?
C37B H37B 0.9500 . ?
C37B C38B 1.390(2) . ?
C38B H38B 0.9500 . ?
C38B C39B 1.41(5) . ?
C39B H39B 0.9500 . ?
C39B C40B 1.42(3) . ?
C40B C41B 1.390(2) . ?
C40B C45B 1.44(3) . ?
C41B C42B 1.48(3) . ?
C42B H42B 0.9500 . ?
C42B C43B 1.42(3) . ?
C43B H43B 0.9500 . ?
C43B C44B 1.34(3) . ?
C44B C45B 1.39(3) . ?
C47B H47C 0.9900 . ?
C47B H47D 0.9900 . ?
C47B C48B 1.50(4) . ?
C48B H48C 0.9900 . ?
C48B H48D 0.9900 . ?
C48B C49B 1.56(3) . ?
C49B H49C 0.9900 . ?
C49B H49D 0.9900 . ?
C49B C50B 1.510(2) . ?
C50B H50C 0.9900 . ?
C50B H50D 0.9900 . ?
C50B C51B 1.47(3) . ?
C51B H51C 0.9900 . ?
C51B H51D 0.9900 . ?
O1W H1WA 0.873(3) . ?
O1W H1WB 0.872(4) . ?
O2W H2WA 0.903(3) . ?
O2W H2WB 0.908(4) . ?

loop_
_geom_torsion_atom_site_label_1
_geom_torsion_atom_site_label_2
_geom_torsion_atom_site_label_3
_geom_torsion_atom_site_label_4
_geom_torsion
_geom_torsion_site_symmetry_1
_geom_torsion_site_symmetry_2
_geom_torsion_site_symmetry_3
_geom_torsion_site_symmetry_4
_geom_torsion_publ_flag
Co1 N1 C7 C6 -177.2(2) . . . . ?
Co1 N1 C7 C8 0.5(3) . . . . ?
Co1 N2 C8 C7 0.8(3) . . . . ?
Co1 N2 C8 C9 -179.2(2) . . . . ?
Co1 N3 C21 C20 175.6(2) . . . . ?
Co1 N3 C21 C22 -1.1(3) . . . . ?
Co1 N4 C22 C21 -2.8(3) . . . . ?
Co1 N4 C22 C23 176.2(2) . . . . ?
Co1 N5 C29 C30 -178.7(2) . . . . ?
Co1 N5 C33 C32 178.9(2) . . . . ?
Co2 N8 C58 C57 -173.7(2) . . . . ?
Co2 N8 C58 C59 2.6(3) . . . . ?
Co2 N9 C59 C58 4.3(3) . . . . ?
Co2 N9 C59 C60 -174.3(2) . . . . ?
Co2 N10 C72 C71 178.9(2) . . . . ?
Co2 N10 C72 C73 0.5(3) . . . . ?
Co2 N11 C73 C72 -1.9(3) . . . . ?
Co2 N11 C73 C74 177.1(2) . . . . ?
Co2 N12 C80 C81 -177.5(2) . . . . ?
Co2 N12 C84 C83 177.7(2) . . . . ?
Cl1 Co1 N1 O1 -88.63(19) . . . . ?
Cl1 Co1 N1 C7 88.3(2) . . . . ?
Cl1 Co1 N2 O2 90.31(19) . . . . ?
Cl1 Co1 N2 C8 -90.2(2) . . . . ?
Cl2 Co2 N10 O9 87.82(19) . . . . ?
Cl2 Co2 N10 C72 -90.2(2) . . . . ?
Cl2 Co2 N11 O10 -90.54(19) . . . . ?
Cl2 Co2 N11 C73 91.5(2) . . . . ?
O1 N1 C7 C6 -0.3(4) . . . . ?
O1 N1 C7 C8 177.5(2) . . . . ?
O2 N2 C8 C7 -179.7(2) . . . . ?
O2 N2 C8 C9 0.3(4) . . . . ?
O3 N3 C21 C20 -2.8(4) . . . . ?
O3 N3 C21 C22 -179.5(2) . . . . ?
O4 N4 C22 C21 177.0(2) . . . . ?
O4 N4 C22 C23 -4.0(4) . . . . ?
O7 N8 C58 C57 2.8(4) . . . . ?
O7 N8 C58 C59 179.1(2) . . . . ?
O8 N9 C59 C58 -177.5(2) . . . . ?
O8 N9 C59 C60 3.9(4) . . . . ?
O9 N10 C72 C71 0.9(4) . . . . ?
O9 N10 C72 C73 -177.6(2) . . . . ?
O10 N11 C73 C72 -179.8(2) . . . . ?
O10 N11 C73 C74 -0.8(4) . . . . ?
O11 C86 C87 C88 1.5(5) . . . . ?
O11 C86 C87 C96 -178.0(3) . . . . ?
N1 Co1 N2 O2 -179.9(2) . . . . ?
N1 Co1 N2 C8 -0.5(2) . . . . ?
N1 C7 C8 N2 -0.9(3) . . . . ?
N1 C7 C8 C9 179.1(2) . . . . ?
N2 Co1 N1 O1 -177.0(2) . . . . ?
N2 Co1 N1 C7 -0.1(2) . . . . ?
N2 C8 C9 C10 125.6(3) . . . . ?
N2 C8 C9 C14 -52.3(4) . . . . ?
N3 Co1 N1 O1 0.4(2) . . . . ?
N3 Co1 N1 C7 177.4(2) . . . . ?
N3 C21 C22 N4 2.5(3) . . . . ?
N3 C21 C22 C23 -176.5(2) . . . . ?
N4 Co1 N2 O2 0.6(2) . . . . ?
N4 Co1 N2 C8 -180.0(2) . . . . ?
N4 C22 C23 C24 126.9(3) . . . . ?
N4 C22 C23 C28 -55.7(4) . . . . ?
N5 Co1 N1 O1 91.8(2) . . . . ?
N5 Co1 N1 C7 -91.3(2) . . . . ?
N5 Co1 N2 O2 -89.8(2) . . . . ?
N5 Co1 N2 C8 89.7(2) . . . . ?
N5 C29 C30 C31 0.2(5) . . . . ?
N6 C46 C44A C43A 177.6(3) . . . . ?
N6 C46 C44A C45A -2.7(5) . . . . ?
N6 C46 C44B C43B 175.6(12) . . . . ?
N6 C46 C44B C45B -4(3) . . . . ?
N6 C35A C36A C37A 175.9(3) . . . . ?
N6 C35A C36A C45A -4.4(5) . . . . ?
N6 C35B C36B C37B 176.5(13) . . . . ?
N6 C35B C36B C45B -2(3) . . . . ?
N8 Co2 N10 O9 -0.9(2) . . . . ?
N8 Co2 N10 C72 -178.9(2) . . . . ?
N8 C58 C59 N9 -4.4(3) . . . . ?
N8 C58 C59 C60 174.2(2) . . . . ?
N9 Co2 N11 O10 -0.6(2) . . . . ?
N9 Co2 N11 C73 -178.5(2) . . . . ?
N9 C59 C60 C61 -128.3(3) . . . . ?
N9 C59 C60 C65 54.5(4) . . . . ?
N10 Co2 N11 O10 179.6(2) . . . . ?
N10 Co2 N11 C73 1.7(2) . . . . ?
N10 C72 C73 N11 0.9(4) . . . . ?
N10 C72 C73 C74 -178.0(3) . . . . ?
N11 Co2 N10 O9 176.9(2) . . . . ?
N11 Co2 N10 C72 -1.2(2) . . . . ?
N11 C73 C74 C75 -126.3(3) . . . . ?
N11 C73 C74 C79 51.0(4) . . . . ?
N12 Co2 N10 O9 -93.2(2) . . . . ?
N12 Co2 N10 C72 88.8(2) . . . . ?
N12 Co2 N11 O10 89.8(2) . . . . ?
N12 Co2 N11 C73 -88.1(2) . . . . ?
N12 C80 C81 C82 -0.3(5) . . . . ?
N13 C86 C87 C88 -177.9(3) . . . . ?
N13 C86 C87 C96 2.6(4) . . . . ?
N14 C92 C93 C94 178.6(3) . . . . ?
N14 C98 C99 C100 58.6(5) . . . . ?
C1 C2 C3 C4 -0.9(5) . . . . ?
C1 C6 C7 N1 -48.2(4) . . . . ?
C1 C6 C7 C8 134.3(3) . . . . ?
C2 C1 C6 C5 0.4(4) . . . . ?
C2 C1 C6 C7 -179.4(3) . . . . ?
C2 C3 C4 C5 0.5(5) . . . . ?
C3 C4 C5 C6 0.4(5) . . . . ?
C4 C5 C6 C1 -0.8(4) . . . . ?
C4 C5 C6 C7 178.9(3) . . . . ?
C5 C6 C7 N1 132.1(3) . . . . ?
C5 C6 C7 C8 -45.4(4) . . . . ?
C6 C1 C2 C3 0.5(5) . . . . ?
C6 C7 C8 N2 176.9(2) . . . . ?
C6 C7 C8 C9 -3.2(4) . . . . ?
C7 C8 C9 C10 -54.4(4) . . . . ?
C7 C8 C9 C14 127.7(3) . . . . ?
C8 C9 C10 C11 -177.3(3) . . . . ?
C8 C9 C14 C13 177.8(3) . . . . ?
C9 C10 C11 C12 -0.5(5) . . . . ?
C10 C9 C14 C13 -0.1(4) . . . . ?
C10 C11 C12 C13 -0.2(5) . . . . ?
C11 C12 C13 C14 0.8(5) . . . . ?
C12 C13 C14 C9 -0.6(5) . . . . ?
C14 C9 C10 C11 0.7(4) . . . . ?
C15 C16 C17 C18 -0.5(6) . . . . ?
C15 C20 C21 N3 -52.4(4) . . . . ?
C15 C20 C21 C22 123.9(3) . . . . ?
C16 C15 C20 C19 1.4(5) . . . . ?
C16 C15 C20 C21 -176.2(3) . . . . ?
C16 C17 C18 C19 1.0(5) . . . . ?
C17 C18 C19 C20 -0.2(5) . . . . ?
C18 C19 C20 C15 -1.0(4) . . . . ?
C18 C19 C20 C21 176.5(3) . . . . ?
C19 C20 C21 N3 130.0(3) . . . . ?
C19 C20 C21 C22 -53.6(4) . . . . ?
C20 C15 C16 C17 -0.6(5) . . . . ?
C20 C21 C22 N4 -174.3(2) . . . . ?
C20 C21 C22 C23 6.7(4) . . . . ?
C21 C22 C23 C24 -54.2(4) . . . . ?
C21 C22 C23 C28 123.2(3) . . . . ?
C22 C23 C24 C25 176.7(3) . . . . ?
C22 C23 C28 C27 -175.9(3) . . . . ?
C23 C24 C25 C26 -0.6(4) . . . . ?
C24 C23 C28 C27 1.5(4) . . . . ?
C24 C25 C26 C27 0.8(5) . . . . ?
C25 C26 C27 C28 0.0(5) . . . . ?
C26 C27 C28 C23 -1.2(4) . . . . ?
C28 C23 C24 C25 -0.6(4) . . . . ?
C29 N5 C33 C32 -0.2(4) . . . . ?
C29 C30 C31 C32 -1.1(5) . . . . ?
C29 C30 C31 C34A 173.0(4) . . . . ?
C29 C30 C31 C34B -161.4(10) . . . . ?
C30 C31 C32 C33 1.3(5) . . . . ?
C30 C31 C34A N6 138.1(3) . . . . ?
C30 C31 C34B N6 163.8(11) . . . . ?
C31 C32 C33 N5 -0.7(5) . . . . ?
C32 C31 C34A N6 -48.0(5) . . . . ?
C32 C31 C34B N6 5(2) . . . . ?
C33 N5 C29 C30 0.4(4) . . . . ?
C46 N6 C34A C31 102.8(4) . . . . ?
C46 N6 C35A O5A -179.6(3) . . . . ?
C46 N6 C35A C36A 0.6(5) . . . . ?
C46 N6 C34B C31 63(2) . . . . ?
C46 N6 C35B O5B -174.9(11) . . . . ?
C46 N6 C35B C36B 3.0(17) . . . . ?
C46 C44A C45A C36A -0.8(6) . . . . ?
C46 C44A C45A C40A 179.3(3) . . . . ?
C46 C44B C45B C36B 5(3) . . . . ?
C46 C44B C45B C40B -176.0(16) . . . . ?
C52 C53 C54 C55 -0.1(6) . . . . ?
C52 C57 C58 N8 59.0(4) . . . . ?
C52 C57 C58 C59 -117.0(3) . . . . ?
C53 C52 C57 C56 -0.5(5) . . . . ?
C53 C52 C57 C58 175.3(3) . . . . ?
C53 C54 C55 C56 -0.7(5) . . . . ?
C54 C55 C56 C57 0.9(5) . . . . ?
C55 C56 C57 C52 -0.3(5) . . . . ?
C55 C56 C57 C58 -176.1(3) . . . . ?
C56 C57 C58 N8 -125.2(3) . . . . ?
C56 C57 C58 C59 58.9(4) . . . . ?
C57 C52 C53 C54 0.8(5) . . . . ?
C57 C58 C59 N9 172.0(2) . . . . ?
C57 C58 C59 C60 -9.4(4) . . . . ?
C58 C59 C60 C61 53.2(4) . . . . ?
C58 C59 C60 C65 -123.9(3) . . . . ?
C59 C60 C61 C62 -176.7(3) . . . . ?
C59 C60 C65 C64 175.4(3) . . . . ?
C60 C61 C62 C63 1.3(5) . . . . ?
C61 C60 C65 C64 -1.8(4) . . . . ?
C61 C62 C63 C64 -1.7(5) . . . . ?
C62 C63 C64 C65 0.3(5) . . . . ?
C63 C64 C65 C60 1.5(5) . . . . ?
C65 C60 C61 C62 0.4(4) . . . . ?
C66 C67 C68 C69 0.8(5) . . . . ?
C66 C71 C72 N10 44.7(4) . . . . ?
C66 C71 C72 C73 -137.0(3) . . . . ?
C67 C66 C71 C70 -0.5(4) . . . . ?
C67 C66 C71 C72 179.3(3) . . . . ?
C67 C68 C69 C70 0.0(5) . . . . ?
C68 C69 C70 C71 -1.0(5) . . . . ?
C69 C70 C71 C66 1.3(4) . . . . ?
C69 C70 C71 C72 -178.5(3) . . . . ?
C70 C71 C72 N10 -135.5(3) . . . . ?
C70 C71 C72 C73 42.7(4) . . . . ?
C71 C66 C67 C68 -0.5(5) . . . . ?
C71 C72 C73 N11 -177.5(3) . . . . ?
C71 C72 C73 C74 3.5(4) . . . . ?
C72 C73 C74 C75 52.6(4) . . . . ?
C72 C73 C74 C79 -130.1(3) . . . . ?
C73 C74 C75 C76 177.2(3) . . . . ?
C73 C74 C79 C78 -177.6(3) . . . . ?
C74 C75 C76 C77 0.3(5) . . . . ?
C75 C74 C79 C78 -0.2(4) . . . . ?
C75 C76 C77 C78 -0.2(5) . . . . ?
C76 C77 C78 C79 -0.2(5) . . . . ?
C77 C78 C79 C74 0.4(5) . . . . ?
C79 C74 C75 C76 -0.1(4) . . . . ?
C80 N12 C84 C83 -0.8(4) . . . . ?
C80 C81 C82 C83 -0.6(5) . . . . ?
C80 C81 C82 C85 -178.8(3) . . . . ?
C81 C82 C83 C84 0.8(5) . . . . ?
C81 C82 C85 N13 -155.1(3) . . . . ?
C82 C83 C84 N12 -0.1(5) . . . . ?
C83 C82 C85 N13 26.8(5) . . . . ?
C84 N12 C80 C81 1.0(4) . . . . ?
C85 N13 C86 O11 -2.2(4) . . . . ?
C85 N13 C86 C87 177.2(3) . . . . ?
C85 N13 C97 O12 1.0(4) . . . . ?
C85 N13 C97 C95 -179.1(3) . . . . ?
C85 C82 C83 C84 179.0(3) . . . . ?
C86 N13 C85 C82 86.6(4) . . . . ?
C86 N13 C97 O12 -178.8(3) . . . . ?
C86 N13 C97 C95 1.1(4) . . . . ?
C86 C87 C88 C89 177.1(3) . . . . ?
C86 C87 C96 C91 179.4(3) . . . . ?
C86 C87 C96 C95 -0.4(5) . . . . ?
C87 C88 C89 C90 3.6(5) . . . . ?
C88 C87 C96 C91 -0.1(5) . . . . ?
C88 C87 C96 C95 -179.9(3) . . . . ?
C88 C89 C90 C91 -0.3(6) . . . . ?
C89 C90 C91 C92 178.2(3) . . . . ?
C89 C90 C91 C96 -3.1(5) . . . . ?
C90 C91 C92 N14 0.1(5) . . . . ?
C90 C91 C92 C93 176.2(3) . . . . ?
C90 C91 C96 C87 3.2(4) . . . . ?
C90 C91 C96 C95 -177.0(3) . . . . ?
C91 C92 C93 C94 2.8(5) . . . . ?
C92 N14 C98 C99 164.3(4) . . . . ?
C92 N14 C102 C101 -165.6(3) . . . . ?
C92 C91 C96 C87 -178.0(3) . . . . ?
C92 C91 C96 C95 1.8(4) . . . . ?
C92 C93 C94 C95 -2.3(5) . . . . ?
C93 C94 C95 C96 1.6(5) . . . . ?
C93 C94 C95 C97 -178.5(3) . . . . ?
C94 C95 C96 C87 178.3(3) . . . . ?
C94 C95 C96 C91 -1.4(4) . . . . ?
C94 C95 C97 O12 1.3(5) . . . . ?
C94 C95 C97 N13 -178.7(3) . . . . ?
C96 C87 C88 C89 -3.4(5) . . . . ?
C96 C91 C92 N14 -178.6(3) . . . . ?
C96 C91 C92 C93 -2.5(5) . . . . ?
C96 C95 C97 O12 -178.8(3) . . . . ?
C96 C95 C97 N13 1.2(4) . . . . ?
C97 N13 C85 C82 -93.2(4) . . . . ?
C97 N13 C86 O11 177.6(3) . . . . ?
C97 N13 C86 C87 -3.0(4) . . . . ?
C97 C95 C96 C87 -1.6(4) . . . . ?
C97 C95 C96 C91 178.7(3) . . . . ?
C98 N14 C92 C91 -72.9(4) . . . . ?
C98 N14 C92 C93 111.0(4) . . . . ?
C98 N14 C102 C101 63.1(4) . . . . ?
C98 C99 C100 C101 -53.3(6) . . . . ?
C99 C100 C101 C102 54.2(6) . . . . ?
C100 C101 C102 N14 -58.3(5) . . . . ?
C102 N14 C92 C91 157.9(3) . . . . ?
C102 N14 C92 C93 -18.2(5) . . . . ?
C102 N14 C98 C99 -63.5(5) . . . . ?
C104 N15 C103 O13 -2.5(5) . . . . ?
C105 N15 C103 O13 178.6(3) . . . . ?
C107 N16 C106 O14 2.2(6) . . . . ?
C108 N16 C106 O14 -178.3(3) . . . . ?
C110 N17 C109 O15 179.2(4) . . . . ?
C111 N17 C109 O15 -1.1(6) . . . . ?
C113 N18 C112 O16 3.2(6) . . . . ?
C114 N18 C112 O16 176.7(4) . . . . ?
C116 N19 C115 O17 174.7(6) . . . . ?
C117 N19 C115 O17 -6.4(10) . . . . ?
C119 N20 C118 O18 176.6(5) . . . . ?
C120 N20 C118 O18 -1.6(8) . . . . ?
O5A C35A C36A C37A -3.9(6) . . . . ?
O5A C35A C36A C45A 175.8(4) . . . . ?
O6A C46 C44A C43A -1.6(5) . . . . ?
O6A C46 C44A C45A 178.1(3) . . . . ?
N7A C41A C42A C43A 177.5(4) . . . . ?
N7A C47A C48A C49A -59.2(5) . . . . ?
C34A N6 C46 O6A 2.2(4) . . . . ?
C34A N6 C46 C44A -177.0(3) . . . . ?
C34A N6 C35A O5A 0.2(5) . . . . ?
C34A N6 C35A C36A -179.6(3) . . . . ?
C34A C31 C32 C33 -172.9(3) . . . . ?
C35A N6 C46 O6A -178.0(3) . . . . ?
C35A N6 C46 C44A 2.9(4) . . . . ?
C35A N6 C34A C31 -77.1(4) . . . . ?
C35A C36A C37A C38A 179.0(4) . . . . ?
C35A C36A C45A C40A -175.7(3) . . . . ?
C35A C36A C45A C44A 4.5(6) . . . . ?
C36A C37A C38A C39A -1.5(7) . . . . ?
C37A C36A C45A C40A 4.1(6) . . . . ?
C37A C36A C45A C44A -175.8(4) . . . . ?
C37A C38A C39A C40A 0.1(10) . . . . ?
C38A C39A C40A C41A -179.0(5) . . . . ?
C38A C39A C40A C45A 3.4(10) . . . . ?
C39A C40A C41A N7A 8.0(7) . . . . ?
C39A C40A C41A C42A -173.7(6) . . . . ?
C39A C40A C45A C36A -5.3(6) . . . . ?
C39A C40A C45A C44A 174.6(5) . . . . ?
C40A C41A C42A C43A -0.6(7) . . . . ?
C41A N7A C47A C48A -165.0(4) . . . . ?
C41A N7A C51A C50A 167.0(4) . . . . ?
C41A C40A C45A C36A 176.9(3) . . . . ?
C41A C40A C45A C44A -3.2(5) . . . . ?
C41A C42A C43A C44A -3.8(7) . . . . ?
C42A C43A C44A C46 -175.7(4) . . . . ?
C42A C43A C44A C45A 4.5(6) . . . . ?
C43A C44A C45A C36A 178.9(4) . . . . ?
C43A C44A C45A C40A -0.9(6) . . . . ?
C45A C36A C37A C38A -0.7(6) . . . . ?
C45A C40A C41A N7A -174.3(3) . . . . ?
C45A C40A C41A C42A 3.9(6) . . . . ?
C47A N7A C41A C40A 67.3(5) . . . . ?
C47A N7A C41A C42A -110.8(5) . . . . ?
C47A N7A C51A C50A -59.9(5) . . . . ?
C47A C48A C49A C50A 52.4(6) . . . . ?
C48A C49A C50A C51A -52.1(6) . . . . ?
C49A C50A C51A N7A 54.9(5) . . . . ?
C51A N7A C41A C40A -162.3(4) . . . . ?
C51A N7A C41A C42A 19.5(6) . . . . ?
C51A N7A C47A C48A 62.9(5) . . . . ?
O5B C35B C36B C37B -6(3) . . . . ?
O5B C35B C36B C45B 175.8(19) . . . . ?
O6B C46 C44B C43B 1(3) . . . . ?
O6B C46 C44B C45B -178.9(15) . . . . ?
N7B C41B C42B C43B -173(2) . . . . ?
N7B C47B C48B C49B -52(3) . . . . ?
C34B N6 C46 O6B 6.1(16) . . . . ?
C34B N6 C46 C44B -170(2) . . . . ?
C34B N6 C35B O5B -2.1(18) . . . . ?
C34B N6 C35B C36B 175.9(16) . . . . ?
C34B C31 C32 C33 159.5(11) . . . . ?
C35B N6 C46 O6B 175.8(9) . . . . ?
C35B N6 C46 C44B -0.2(16) . . . . ?
C35B N6 C34B C31 -106.5(15) . . . . ?
C35B C36B C37B C38B 178(2) . . . . ?
C35B C36B C45B C40B 178.5(17) . . . . ?
C35B C36B C45B C44B -3(4) . . . . ?
C36B C37B C38B C39B 6(4) . . . . ?
C37B C36B C45B C40B 1(3) . . . . ?
C37B C36B C45B C44B 179.4(19) . . . . ?
C37B C38B C39B C40B -6(4) . . . . ?
C38B C39B C40B C41B 179(2) . . . . ?
C38B C39B C40B C45B 3(3) . . . . ?
C39B C40B C41B N7B -5(3) . . . . ?
C39B C40B C41B C42B 171.8(18) . . . . ?
C39B C40B C45B C36B 0(3) . . . . ?
C39B C40B C45B C44B -179(2) . . . . ?
C40B C41B C42B C43B 11(3) . . . . ?
C41B N7B C47B C48B -167(2) . . . . ?
C41B N7B C51B C50B 167(2) . . . . ?
C41B C40B C45B C36B -176.7(19) . . . . ?
C41B C40B C45B C44B 5(3) . . . . ?
C41B C42B C43B C44B -2(3) . . . . ?
C42B C43B C44B C46 175.0(17) . . . . ?
C42B C43B C44B C45B -6(3) . . . . ?
C43B C44B C45B C36B -174(2) . . . . ?
C43B C44B C45B C40B 5(4) . . . . ?
C45B C36B C37B C38B -4(3) . . . . ?
C45B C40B C41B N7B 171.6(19) . . . . ?
C45B C40B C41B C42B -12(3) . . . . ?
C47B N7B C41B C40B 73(3) . . . . ?
C47B N7B C41B C42B -104(2) . . . . ?
C47B N7B C51B C50B -66(3) . . . . ?
C47B C48B C49B C50B 46(3) . . . . ?
C48B C49B C50B C51B -43(3) . . . . ?
C49B C50B C51B N7B 55(3) . . . . ?
C51B N7B C41B C40B -161(2) . . . . ?
C51B N7B C41B C42B 23(4) . . . . ?
C51B N7B C47B C48B 61(3) . . . . ?
